data_7122281
loop_
_publ_author_name
'Myers, Alexander J.'
'Rungthanaphatsophon, Pokpong'
'Behrle, Andrew C.'
'Vilanova, Sean P.'
'Kelley, Stephen P.'
'Lukens, Wayne W.'
'Walensky, Justin R.'

_publ_section_title
;
 Structure and properties of
 [(4,6-<sup>t</sup>Bu<sub>2</sub>C<sub>6</sub>H<sub>2</sub>O)<sub>2</sub>Se]<sub>2</sub>An(THF)<sub>2</sub>,
 An = U, Np, and their reaction with p-benzoquinone.
;
_journal_issue 74
_journal_name_full 'Chemical communications (Cambridge, England)'
_journal_page_first 10435
_journal_page_last 10438
_journal_paper_doi 10.1039/c8cc05244a
_journal_volume 54
_journal_year 2018
_chemical_formula_moiety 'C64 H96 Np O6 Se2, 2(C7 H8)'
_chemical_formula_sum 'C78 H112 Np O6 Se2'
_chemical_formula_weight 1540.59
_space_group_crystal_system monoclinic
_space_group_IT_number 4
_space_group_name_Hall 'P 2yb'
_space_group_name_H-M_alt 'P 1 21 1'
_symmetry_space_group_name_Hall 'P 2yb'
_symmetry_space_group_name_H-M 'P 1 21 1'
_atom_sites_solution_hydrogens geom
_audit_creation_date 2018-06-18
_audit_creation_method
;
Olex2 1.2
(compiled 2018.05.29 svn.r3508 for OlexSys, GUI svn.r5506)
;
_audit_update_record
;
2018-06-26 deposited with the CCDC.
2018-08-24 downloaded from the CCDC.
;
_cell_angle_alpha 90
_cell_angle_beta 104.9910(10)
_cell_angle_gamma 90
_cell_formula_units_Z 4
_cell_length_a 17.5780(12)
_cell_length_b 20.5093(15)
_cell_length_c 21.1111(15)
_cell_measurement_reflns_used 9761
_cell_measurement_temperature 296(2)
_cell_measurement_theta_max 26.42
_cell_measurement_theta_min 2.23
_cell_volume 7351.8(9)
_computing_molecular_graphics 'Olex2 (Dolomanov et al., 2009)'
_computing_publication_material 'Olex2 (Dolomanov et al., 2009)'
_computing_structure_refinement 'ShelXL (Sheldrick, 2015)'
_computing_structure_solution 'SHELXT 2014/5 (Sheldrick, 2014)'
_diffrn_ambient_temperature 296.15
_diffrn_measured_fraction_theta_full 0.998
_diffrn_measured_fraction_theta_max 0.995
_diffrn_measurement_device_type 'Bruker APEX-II CCD'
_diffrn_measurement_method '\f and \w scans'
_diffrn_radiation_type MoK\a
_diffrn_radiation_wavelength 0.71073
_diffrn_reflns_av_R_equivalents 0.0907
_diffrn_reflns_av_unetI/netI 0.0938
_diffrn_reflns_Laue_measured_fraction_full 0.998
_diffrn_reflns_Laue_measured_fraction_max 0.995
_diffrn_reflns_limit_h_max 21
_diffrn_reflns_limit_h_min -21
_diffrn_reflns_limit_k_max 24
_diffrn_reflns_limit_k_min -25
_diffrn_reflns_limit_l_max 26
_diffrn_reflns_limit_l_min -26
_diffrn_reflns_number 121346
_diffrn_reflns_point_group_measured_fraction_full 0.998
_diffrn_reflns_point_group_measured_fraction_max 0.995
_diffrn_reflns_theta_full 25.242
_diffrn_reflns_theta_max 26.418
_diffrn_reflns_theta_min 0.998
_diffrn_standards_number 0
_exptl_absorpt_coefficient_mu 2.453
_exptl_absorpt_correction_T_max 0.5624
_exptl_absorpt_correction_T_min 0.4773
_exptl_absorpt_correction_type multi-scan
_exptl_absorpt_process_details 'Bruker AXScale'
_exptl_crystal_colour yellow
_exptl_crystal_colour_primary yellow
_exptl_crystal_density_diffrn 1.392
_exptl_crystal_description plate
_exptl_crystal_F_000 3156
_exptl_crystal_size_max 0.49
_exptl_crystal_size_mid 0.11
_exptl_crystal_size_min 0.076
_refine_diff_density_max 4.403
_refine_diff_density_min -3.078
_refine_diff_density_rms 0.194
_refine_ls_abs_structure_details
;
 Refined as an inversion twin.
;
_refine_ls_abs_structure_Flack 0.473(16)
_refine_ls_extinction_method none
_refine_ls_goodness_of_fit_ref 1.145
_refine_ls_hydrogen_treatment constr
_refine_ls_matrix_type full
_refine_ls_number_parameters 1422
_refine_ls_number_reflns 29482
_refine_ls_number_restraints 1636
_refine_ls_restrained_S_all 1.118
_refine_ls_R_factor_all 0.1101
_refine_ls_R_factor_gt 0.0722
_refine_ls_shift/su_max 0.001
_refine_ls_shift/su_mean 0.000
_refine_ls_structure_factor_coef Fsqd
_refine_ls_weighting_details 'w=1/[\s^2^(Fo^2^)+(0.0173P)^2^+43.2237P] where P=(Fo^2^+2Fc^2^)/3'
_refine_ls_weighting_scheme calc
_refine_ls_wR_factor_gt 0.1089
_refine_ls_wR_factor_ref 0.1193
_reflns_Friedel_coverage 0.943
_reflns_Friedel_fraction_full 0.998
_reflns_Friedel_fraction_max 0.995
_reflns_number_gt 21344
_reflns_number_total 29482
_reflns_threshold_expression 'I > 2\s(I)'
_cod_data_source_file c8cc05244a2.cif
_cod_data_source_block s2_b
_cod_depositor_comments 'Adding full bibliography for 7122280--7122282.cif.'
_cod_database_code 7122281
_shelx_shelxl_version_number 2017/1
_shelx_space_group_comment
;
The symmetry employed for this shelxl refinement is uniquely defined
by the following loop, which should always be used as a source of
symmetry information in preference to the above space-group names.
They are only intended as comments.
;
_shelx_estimated_absorpt_t_max 0.836
_shelx_estimated_absorpt_t_min 0.379
_olex2_refinement_description
;
1. Twinned data refinement
 Scales: 0.527(16)
 0.473(16)
2. Fixed Uiso
 At 1.2 times of:
  All C(H) groups, All C(H,H) groups
 At 1.5 times of:
  All C(H,H,H) groups
3. Uiso/Uaniso restraints and constraints
Uanis(O6A) = Uanis(O5B)
Uanis(O5B) = Uanis(O6A)
Uanis(O3B) = Uanis(O3A)
Uanis(O4B) = Uanis(O4A)
Uanis(C67B) = Uanis(C60A)
Uanis(C57A) = Uanis(C60B)
Uanis(C58A) = Uanis(C59B)
Uanis(C59A) = Uanis(C58B)
Uanis(C29B) = Uanis(C29A)
Uanis(C34B) = Uanis(C30A)
Uanis(C33B) = Uanis(C31A)
Uanis(C32B) = Uanis(C32A)
Uanis(C33A) = Uanis(C31B)
Uanis(C30B) = Uanis(C34A)
Uanis(C43A) = Uanis(C43B)
Uanis(C48A) = Uanis(C48B)
Uanis(C47A) = Uanis(C47B)
Uanis(C46B) = Uanis(C46A)
Uanis(C45B) = Uanis(C45A)
Uanis(C44B) = Uanis(C44A)
Uanis(O5A) = Uanis(O6B)
Uanis(O1B) = Uanis(O2A)
Uanis(O1A) = Uanis(O2B)
Uanis(C61B) = Uanis(C61A)
Uanis(C62A) = Uanis(C62B)
Uanis(C63B) = Uanis(C63A)
Uanis(C64B) = Uanis(C64A)
Uanis(C1B) = Uanis(C15A)
Uanis(C20A) = Uanis(C6B)
Uanis(C2B) = Uanis(C16A)
Uanis(C17A) = Uanis(C3B)
Uanis(C4B) = Uanis(C18A)
Uanis(C19A) = Uanis(C5B)
Uanis(C1A) = Uanis(C15B)
Uanis(C2A) = Uanis(C16B)
Uanis(C3A) = Uanis(C17B)
Uanis(C18B) = Uanis(C4A)
Uanis(C19B) = Uanis(C5A)
Uanis(C20B) = Uanis(C6A)
Uanis(C15B) = Uanis(C1A)
4. Rigid body (RIGU) restrains
 All non-hydrogen atoms
 with sigma for 1-2 distances of 0.004 and sigma for 1-3 distances of 0.004
5. Others
 Fixed Sof: C42B(0.5) H42A(0.5) H42B(0.5) H42C(0.5) C41B(0.5) H41A(0.5)
 H41B(0.5) H41C(0.5) C40B(0.5) H40A(0.5) H40B(0.5) H40C(0.5) C40'(0.5)
 H40D(0.5) H40E(0.5) H40F(0.5) C42'(0.5) H42D(0.5) H42E(0.5) H42F(0.5)
 C41'(0.5) H41D(0.5) H41E(0.5) H41F(0.5)
6.a Secondary CH2 refined with riding coordinates:
 C57A(H57C,H57D), C64A(H64C,H64D), C63A(H63C,H63D), C57B(H57A,H57B), C64B(H64A,
 H64B), C61A(H61C,H61D), C63B(H63A,H63B), C60B(H60A,H60B), C60A(H60C,H60D),
 C61B(H61A,H61B), C58A(H58C,H58D), C59B(H59A,H59B), C59A(H59C,H59D), C58B(H58A,
 H58B), C62B(H62A,H62B), C62A(H62C,H62D)
6.b Aromatic/amide H refined with riding coordinates:
 C17A(H17A), C31A(H31A), C33B(H33B), C31B(H31B), C3B(H3B), C5A(H5A),
 C19A(H19A), C45B(H45B), C47A(H47A), C45A(H45A), C74B(H74B), C3A(H3A),
 C76B(H76B), C5B(H5B), C73A(H73A), C47B(H47B), C19B(H19B), C17B(H17B),
 C77B(H77B), C77A(H77A), C33A(H33A), C70B(H70B), C66A(H66A), C73B(H73B),
 C74A(H74A), C75A(H75A), C66B(H66B), C75B(H75B), C67A(H67A), C76A(H76A),
 C68A(H68A), C69B(H69B), C70A(H70A), C68B(H68B), C69A(H69A), C67B(H67B)
6.c Idealised Me refined as rotating group:
 C14A(H14D,H14E,H14F), C22A(H22D,H22E,H22F), C54A(H54D,H54E,H54F), C36A(H36D,
 H36E,H36F), C9A(H9AA,H9AB,H9AC), C9B(H9BA,H9BB,H9BC), C13A(H13D,H13E,H13F),
 C54B(H54A,H54B,H54C), C37A(H37D,H37E,H37F), C27A(H27D,H27E,H27F), C51A(H51D,
 H51E,H51F), C26A(H26D,H26E,H26F), C28B(H28A,H28B,H28C), C24A(H24D,H24E,H24F),
 C12B(H12A,H12B,H12C), C56B(H56A,H56B,H56C), C52B(H52A,H52B,H52C), C24B(H24A,
 H24B,H24C), C26B(H26A,H26B,H26C), C10B(H10A,H10B,H10C), C55A(H55D,H55E,H55F),
 C38A(H38D,H38E,H38F), C23A(H23D,H23E,H23F), C13B(H13A,H13B,H13C), C78A(H78D,
 H78E,H78F), C12A(H12D,H12E,H12F), C8B(H8BA,H8BB,H8BC), C56A(H56D,H56E,H56F),
 C52A(H52D,H52E,H52F), C50A(H50D,H50E,H50F), C51B(H51A,H51B,H51C), C71B(H71D,
 H71E,H71F), C28A(H28D,H28E,H28F), C42A(H42G,H42H,H42I), C55B(H55A,H55B,H55C),
 C78B(H78A,H78B,H78C), C38B(H38A,H38B,H38C), C23B(H23A,H23B,H23C), C22B(H22A,
 H22B,H22C), C8A(H8AA,H8AB,H8AC), C27B(H27A,H27B,H27C), C14B(H14A,H14B,H14C),
 C37B(H37A,H37B,H37C), C50B(H50A,H50B,H50C), C10A(H10D,H10E,H10F), C36B(H36A,
 H36B,H36C), C40A(H40G,H40H,H40I), C41A(H41G,H41H,H41I), C42B(H42A,H42B,H42C),
 C41B(H41A,H41B,H41C), C40B(H40A,H40B,H40C), C71A(H71A,H71B,H71C), C40'(H40D,
 H40E,H40F), C42'(H42D,H42E,H42F), C41'(H41D,H41E,H41F)
;
_olex2_submission_special_instructions 'No special instructions were received'

loop_
_space_group_symop_operation_xyz
'x, y, z'
'-x, y+1/2, -z'

loop_
_atom_site_label
_atom_site_type_symbol
_atom_site_fract_x
_atom_site_fract_y
_atom_site_fract_z
_atom_site_U_iso_or_equiv
_atom_site_adp_type
_atom_site_occupancy
_atom_site_site_symmetry_order
_atom_site_calc_flag
_atom_site_refinement_flags_posn
_atom_site_refinement_flags_adp
_atom_site_refinement_flags_occupancy
_atom_site_disorder_assembly
_atom_site_disorder_group
Np1 Np 0.63875(3) 0.26613(2) 0.15773(3) 0.0174(2) Uani 1 1 d . U . . .
Np2 Np 0.36415(3) 0.75399(2) 0.33840(3) 0.0154(2) Uani 1 1 d . U . . .
Se1A Se 0.73184(8) 0.27599(8) 0.05023(7) 0.0161(4) Uani 1 1 d . U . . .
Se2A Se 0.52561(8) 0.16476(8) 0.20691(7) 0.0193(4) Uani 1 1 d . U . . .
Se2B Se 0.48635(8) 0.65687(7) 0.29508(7) 0.0172(3) Uani 1 1 d . U . . .
Se1B Se 0.27298(8) 0.76710(8) 0.44619(7) 0.0176(4) Uani 1 1 d . U . . .
O4A O 0.5639(6) 0.2038(5) 0.0807(5) 0.0217(15) Uani 1 1 d . U . . .
O2A O 0.7140(6) 0.3547(5) 0.1657(5) 0.0191(16) Uani 1 1 d . U . . .
O1B O 0.2859(6) 0.8408(5) 0.3264(5) 0.0191(16) Uani 1 1 d . U . . .
O4B O 0.4416(6) 0.6981(5) 0.4185(5) 0.0217(15) Uani 1 1 d . U . . .
C32A C 0.3573(8) 0.2715(8) 0.2718(7) 0.0180(18) Uani 1 1 d . U . . .
O3B O 0.4370(5) 0.7969(5) 0.2808(5) 0.0219(14) Uani 1 1 d . U . . .
O3A O 0.5636(5) 0.3075(5) 0.2143(5) 0.0219(14) Uani 1 1 d . U . . .
C15A C 0.7763(8) 0.3771(7) 0.1460(7) 0.0159(19) Uani 1 1 d . U . . .
C17A C 0.8638(8) 0.3643(8) 0.0739(7) 0.019(2) Uani 1 1 d . U . . .
H17A H 0.875127 0.343193 0.038413 0.023 Uiso 1 1 calc R . . . .
C31A C 0.3968(8) 0.2214(8) 0.2505(7) 0.020(2) Uani 1 1 d . U . . .
H31A H 0.377409 0.179034 0.248216 0.024 Uiso 1 1 calc R . . . .
C2A C 0.8003(8) 0.2044(8) 0.0862(7) 0.020(2) Uani 1 1 d . U . . .
O5B O 0.4438(6) 0.8356(5) 0.4168(6) 0.0249(16) Uani 1 1 d . U . . .
C4A C 0.9169(8) 0.1431(7) 0.0915(8) 0.022(2) Uani 1 1 d . U . . .
C33B C 0.6145(8) 0.7185(8) 0.2517(7) 0.020(2) Uani 1 1 d . U . . .
H33B H 0.637509 0.677313 0.256427 0.024 Uiso 1 1 calc R . . . .
C31B C 0.6095(8) 0.8288(7) 0.2185(8) 0.0216(19) Uani 1 1 d . U . . .
H31B H 0.631751 0.862657 0.200026 0.026 Uiso 1 1 calc R . . . .
C3B C 0.1377(8) 0.8511(8) 0.4202(8) 0.019(2) Uani 1 1 d . U . . .
H3B H 0.127435 0.830956 0.456605 0.023 Uiso 1 1 calc R . . . .
C30A C 0.4667(8) 0.2348(7) 0.2321(7) 0.0182(19) Uani 1 1 d . U . . .
O6A O 0.5553(6) 0.3420(5) 0.0769(5) 0.0249(16) Uani 1 1 d . U . . .
C5A C 0.8948(9) 0.1018(8) 0.1349(8) 0.023(2) Uani 1 1 d . U . . .
H5A H 0.926748 0.066008 0.150248 0.028 Uiso 1 1 calc R . . . .
O5A O 0.7159(5) 0.2545(6) 0.2740(4) 0.029(2) Uani 1 1 d . U . . .
C19A C 0.8877(8) 0.4465(7) 0.1542(8) 0.022(2) Uani 1 1 d . U . . .
H19A H 0.918165 0.481606 0.174019 0.027 Uiso 1 1 calc R . . . .
C45B C 0.6135(8) 0.6074(7) 0.4011(7) 0.0188(19) Uani 1 1 d . U . . .
H45B H 0.637518 0.596628 0.368064 0.023 Uiso 1 1 calc R . . . .
C32B C 0.6493(7) 0.7692(7) 0.2285(7) 0.0180(18) Uani 1 1 d . U . . .
C44A C 0.4673(8) 0.1468(7) 0.1180(7) 0.0175(18) Uani 1 1 d . U . . .
C47A C 0.3954(8) 0.1090(7) -0.0067(7) 0.0182(19) Uani 1 1 d . U . . .
H47A H 0.371115 0.095431 -0.049146 0.022 Uiso 1 1 calc R . . . .
C34B C 0.5419(8) 0.7294(7) 0.2688(7) 0.0182(19) Uani 1 1 d . U . . .
C45A C 0.3963(8) 0.1128(7) 0.1059(7) 0.0188(19) Uani 1 1 d . U . . .
H45A H 0.375061 0.101912 0.140509 0.023 Uiso 1 1 calc R . . . .
C29A C 0.4977(7) 0.2978(7) 0.2352(6) 0.0137(17) Uani 1 1 d . U . . .
C44B C 0.5419(8) 0.6410(7) 0.3855(7) 0.0175(18) Uani 1 1 d . U . . .
C74B C -0.0429(10) 0.6767(10) 0.1541(9) 0.039(4) Uani 1 1 d . U . . .
H74B H -0.065911 0.643060 0.126190 0.047 Uiso 1 1 calc R . . . .
C6A C 0.8278(9) 0.1102(7) 0.1573(8) 0.023(2) Uani 1 1 d . U . . .
O2B O 0.2834(6) 0.6717(6) 0.3408(5) 0.0222(17) Uani 1 1 d . U . . .
C16A C 0.7964(8) 0.3461(7) 0.0946(7) 0.0174(19) Uani 1 1 d . U . . .
C3A C 0.8672(8) 0.1930(7) 0.0643(8) 0.019(2) Uani 1 1 d . U . . .
H3A H 0.878059 0.218866 0.031543 0.023 Uiso 1 1 calc R . . . .
C48B C 0.5345(8) 0.6360(8) 0.4980(7) 0.0196(19) Uani 1 1 d . U . . .
C35A C 0.2771(8) 0.2618(8) 0.2887(8) 0.024(3) Uani 1 1 d . U . . .
C76B C 0.0319(10) 0.7142(10) 0.2579(9) 0.031(4) Uani 1 1 d . U . . .
H76B H 0.059936 0.705523 0.300858 0.037 Uiso 1 1 calc R . . . .
C18A C 0.9129(8) 0.4133(7) 0.1059(9) 0.023(2) Uani 1 1 d . U . . .
C46A C 0.3576(8) 0.0955(7) 0.0426(7) 0.0205(19) Uani 1 1 d . U . . .
C5B C 0.1094(8) 0.9286(7) 0.3347(8) 0.022(2) Uani 1 1 d . U . . .
H5B H 0.076265 0.960977 0.312063 0.027 Uiso 1 1 calc R . . . .
O6B O 0.2880(5) 0.7359(6) 0.2227(5) 0.029(2) Uani 1 1 d . U . . .
O1A O 0.7228(6) 0.1855(5) 0.1609(5) 0.0222(17) Uani 1 1 d . U . . .
C73A C 0.9804(10) 0.2445(12) 0.2571(9) 0.038(4) Uani 1 1 d . U . . .
H73A H 0.958704 0.218680 0.220623 0.045 Uiso 1 1 calc R . . . .
C47B C 0.6066(8) 0.6040(7) 0.5110(7) 0.0182(19) Uani 1 1 d . U . . .
H47B H 0.628781 0.590743 0.553962 0.022 Uiso 1 1 calc R . . . .
C19B C 0.1166(9) 0.5855(8) 0.3763(8) 0.023(2) Uani 1 1 d . U . . .
H19B H 0.086577 0.548067 0.363992 0.028 Uiso 1 1 calc R . . . .
C29B C 0.5046(7) 0.7889(7) 0.2614(6) 0.0137(17) Uani 1 1 d . U . . .
C43A C 0.5021(8) 0.1651(7) 0.0682(7) 0.0172(17) Uani 1 1 d . U . . .
C48A C 0.4676(8) 0.1415(7) 0.0040(7) 0.0196(19) Uani 1 1 d . U . . .
C17B C 0.1422(8) 0.6809(7) 0.4403(8) 0.019(2) Uani 1 1 d . U . . .
H17B H 0.131228 0.708455 0.471753 0.023 Uiso 1 1 calc R . . . .
C39B C 0.7295(8) 0.7611(9) 0.2121(8) 0.027(4) Uani 1 1 d . U . . .
C14A C 0.7953(12) 0.0861(10) 0.2648(10) 0.047(5) Uani 1 1 d . U . . .
H14D H 0.845204 0.104131 0.287857 0.070 Uiso 1 1 calc GR . . . .
H14E H 0.781507 0.051281 0.290059 0.070 Uiso 1 1 calc GR . . . .
H14F H 0.755694 0.119461 0.258120 0.070 Uiso 1 1 calc GR . . . .
C49A C 0.2768(8) 0.0617(7) 0.0255(8) 0.022(3) Uani 1 1 d . U . . .
C18B C 0.0943(8) 0.6278(7) 0.4185(8) 0.022(2) Uani 1 1 d . U . . .
C1B C 0.2231(8) 0.8627(7) 0.3455(7) 0.0159(19) Uani 1 1 d . U . . .
C77B C 0.0230(9) 0.7771(11) 0.2374(8) 0.030(3) Uani 1 1 d . U . . .
H77B H 0.045530 0.810457 0.265981 0.036 Uiso 1 1 calc R . . . .
C25A C 0.7962(9) 0.4727(9) 0.2279(9) 0.033(4) Uani 1 1 d . U . . .
C20B C 0.1812(9) 0.5949(8) 0.3507(8) 0.023(2) Uani 1 1 d . U . . .
C43B C 0.5044(7) 0.6595(7) 0.4330(7) 0.0172(17) Uani 1 1 d . U . . .
C57A C 0.4683(8) 0.3366(9) 0.0570(9) 0.033(2) Uani 1 1 d . U . . .
H57C H 0.446455 0.345236 0.093900 0.040 Uiso 1 1 calc R . . . .
H57D H 0.452318 0.293263 0.040312 0.040 Uiso 1 1 calc R . . . .
C2B C 0.2053(8) 0.8335(7) 0.3991(8) 0.0174(19) Uani 1 1 d . U . . .
C16B C 0.2064(8) 0.6932(8) 0.4156(8) 0.020(2) Uani 1 1 d . U . . .
C22A C 1.0168(9) 0.4989(8) 0.1041(9) 0.035(4) Uani 1 1 d . U . . .
H22D H 0.977653 0.527614 0.078306 0.052 Uiso 1 1 calc GR . . . .
H22E H 1.066167 0.506197 0.093752 0.052 Uiso 1 1 calc GR . . . .
H22F H 1.022586 0.507430 0.149819 0.052 Uiso 1 1 calc GR . . . .
C30B C 0.5378(8) 0.8408(7) 0.2346(7) 0.0195(18) Uani 1 1 d . U . . .
C7A C 0.9974(9) 0.1334(10) 0.0741(9) 0.039(4) Uani 1 1 d . U . . .
C54A C 0.5168(9) 0.2223(8) -0.0664(7) 0.024(3) Uani 1 1 d . U . . .
H54D H 0.464788 0.239951 -0.082464 0.036 Uiso 1 1 calc GR . . . .
H54E H 0.545204 0.226956 -0.099372 0.036 Uiso 1 1 calc GR . . . .
H54F H 0.543955 0.245302 -0.027560 0.036 Uiso 1 1 calc GR . . . .
C36A C 0.2149(9) 0.3032(10) 0.2456(11) 0.046(6) Uani 1 1 d . U . . .
H36D H 0.230088 0.348181 0.251368 0.069 Uiso 1 1 calc GR . . . .
H36E H 0.165971 0.296937 0.256961 0.069 Uiso 1 1 calc GR . . . .
H36F H 0.208711 0.290986 0.200599 0.069 Uiso 1 1 calc GR . . . .
C65A C 0.2575(11) 0.3527(12) 0.0580(11) 0.056(5) Uani 1 1 d . U . . .
C77A C 1.0532(10) 0.2547(12) 0.3707(9) 0.053(5) Uani 1 1 d . U . . .
H77A H 1.080507 0.237127 0.410763 0.064 Uiso 1 1 calc R . . . .
C9A C 1.0637(10) 0.1576(11) 0.1312(11) 0.048(5) Uani 1 1 d . U . . .
H9AA H 1.055890 0.202953 0.138756 0.072 Uiso 1 1 calc GR . . . .
H9AB H 1.113328 0.151871 0.120839 0.072 Uiso 1 1 calc GR . . . .
H9AC H 1.063515 0.133098 0.169914 0.072 Uiso 1 1 calc GR . . . .
C72A C 1.0238(11) 0.2159(11) 0.3186(10) 0.046(4) Uani 1 1 d . U . . .
C64A C 0.8022(8) 0.2603(10) 0.2901(8) 0.035(3) Uani 1 1 d . U . . .
H64C H 0.817827 0.299705 0.271433 0.042 Uiso 1 1 calc R . . . .
H64D H 0.825288 0.222986 0.273744 0.042 Uiso 1 1 calc R . . . .
C4B C 0.0874(8) 0.8982(7) 0.3864(9) 0.023(2) Uani 1 1 d . U . . .
C33A C 0.3921(8) 0.3336(8) 0.2785(7) 0.0216(19) Uani 1 1 d . U . . .
H33A H 0.366932 0.367004 0.294978 0.026 Uiso 1 1 calc R . . . .
C6B C 0.1761(8) 0.9146(7) 0.3143(8) 0.021(2) Uani 1 1 d . U . . .
C9B C -0.0572(9) 0.8767(10) 0.3523(10) 0.041(5) Uani 1 1 d . U . . .
H9BA H -0.057770 0.891359 0.309010 0.061 Uiso 1 1 calc GR . . . .
H9BB H -0.107201 0.885750 0.360845 0.061 Uiso 1 1 calc GR . . . .
H9BC H -0.047497 0.830554 0.355455 0.061 Uiso 1 1 calc GR . . . .
C46B C 0.6483(8) 0.5903(7) 0.4644(7) 0.0205(19) Uani 1 1 d . U . . .
C53A C 0.5112(8) 0.1504(7) -0.0505(7) 0.021(3) Uani 1 1 d . U . . .
C20A C 0.8203(8) 0.4318(7) 0.1757(8) 0.021(2) Uani 1 1 d . U . . .
C49B C 0.7288(8) 0.5554(8) 0.4851(8) 0.025(3) Uani 1 1 d . U . . .
C21A C 0.9911(9) 0.4278(8) 0.0887(9) 0.031(4) Uani 1 1 d . U . . .
C13A C 0.8561(11) 0.0004(9) 0.2126(11) 0.051(5) Uani 1 1 d . U . . .
H13D H 0.861739 -0.015950 0.171416 0.077 Uiso 1 1 calc GR . . . .
H13E H 0.833963 -0.032954 0.234298 0.077 Uiso 1 1 calc GR . . . .
H13F H 0.906797 0.012791 0.239612 0.077 Uiso 1 1 calc GR . . . .
C63A C 0.8272(9) 0.2626(12) 0.3643(8) 0.052(4) Uani 1 1 d . U . . .
H63C H 0.825798 0.306794 0.380312 0.063 Uiso 1 1 calc R . . . .
H63D H 0.879715 0.244893 0.381227 0.063 Uiso 1 1 calc R . . . .
C54B C 0.4052(8) 0.6151(8) 0.5238(8) 0.029(4) Uani 1 1 d . U . . .
H54A H 0.380603 0.633693 0.481813 0.043 Uiso 1 1 calc GR . . . .
H54B H 0.373925 0.624294 0.553874 0.043 Uiso 1 1 calc GR . . . .
H54C H 0.409617 0.568711 0.519438 0.043 Uiso 1 1 calc GR . . . .
C37A C 0.2853(10) 0.2807(12) 0.3605(9) 0.053(6) Uani 1 1 d . U . . .
H37D H 0.324625 0.253748 0.388595 0.079 Uiso 1 1 calc GR . . . .
H37E H 0.235799 0.274540 0.370919 0.079 Uiso 1 1 calc GR . . . .
H37F H 0.300766 0.325606 0.366946 0.079 Uiso 1 1 calc GR . . . .
C27A C 0.7124(9) 0.5007(9) 0.1993(9) 0.037(4) Uani 1 1 d . U . . .
H27D H 0.712033 0.527214 0.161777 0.056 Uiso 1 1 calc GR . . . .
H27E H 0.697584 0.526702 0.232006 0.056 Uiso 1 1 calc GR . . . .
H27F H 0.675632 0.465472 0.186484 0.056 Uiso 1 1 calc GR . . . .
C51A C 0.2183(9) 0.1013(9) -0.0257(9) 0.037(4) Uani 1 1 d . U . . .
H51D H 0.213166 0.144039 -0.008734 0.055 Uiso 1 1 calc GR . . . .
H51E H 0.167995 0.079929 -0.036216 0.055 Uiso 1 1 calc GR . . . .
H51F H 0.236733 0.104973 -0.064606 0.055 Uiso 1 1 calc GR . . . .
C1A C 0.7810(9) 0.1685(8) 0.1357(7) 0.019(2) Uani 1 1 d . U . . .
C26A C 0.8510(10) 0.5313(9) 0.2499(10) 0.045(5) Uani 1 1 d . U . . .
H26D H 0.903806 0.516104 0.268037 0.067 Uiso 1 1 calc GR . . . .
H26E H 0.833772 0.555548 0.282500 0.067 Uiso 1 1 calc GR . . . .
H26F H 0.849676 0.558841 0.212847 0.067 Uiso 1 1 calc GR . . . .
C34A C 0.4630(8) 0.3484(7) 0.2618(7) 0.0195(18) Uani 1 1 d . U . . .
C57B C 0.4194(9) 0.8911(8) 0.4472(8) 0.033(4) Uani 1 1 d . U . . .
H57A H 0.381283 0.878305 0.470842 0.039 Uiso 1 1 calc R . . . .
H57B H 0.395002 0.922959 0.414206 0.039 Uiso 1 1 calc R . . . .
C64B C 0.2014(8) 0.7370(10) 0.2073(8) 0.035(3) Uani 1 1 d . U . . .
H64A H 0.182951 0.776687 0.223524 0.042 Uiso 1 1 calc R . . . .
H64B H 0.181651 0.699784 0.226474 0.042 Uiso 1 1 calc R . . . .
C72B C -0.0200(9) 0.7921(9) 0.1733(8) 0.030(3) Uani 1 1 d . U . . .
C28B C 0.2164(12) 0.5648(9) 0.2447(10) 0.045(5) Uani 1 1 d . U . . .
H28A H 0.166950 0.582241 0.219911 0.068 Uiso 1 1 calc GR . . . .
H28B H 0.231462 0.529117 0.221218 0.068 Uiso 1 1 calc GR . . . .
H28C H 0.255935 0.598238 0.251340 0.068 Uiso 1 1 calc GR . . . .
C61A C 0.6908(8) 0.2391(10) 0.3327(7) 0.037(3) Uani 1 1 d . U . . .
H61C H 0.652278 0.204222 0.323995 0.044 Uiso 1 1 calc R . . . .
H61D H 0.667403 0.277082 0.347610 0.044 Uiso 1 1 calc R . . . .
C24A C 1.0544(10) 0.3832(10) 0.1323(13) 0.062(7) Uani 1 1 d . U . . .
H24D H 1.051946 0.386536 0.177045 0.093 Uiso 1 1 calc GR . . . .
H24E H 1.105624 0.396450 0.128961 0.093 Uiso 1 1 calc GR . . . .
H24F H 1.044989 0.338841 0.117789 0.093 Uiso 1 1 calc GR . . . .
C12B C 0.1422(10) 1.0110(8) 0.2359(10) 0.044(5) Uani 1 1 d . U . . .
H12A H 0.089813 0.994271 0.218920 0.067 Uiso 1 1 calc GR . . . .
H12B H 0.158028 1.034082 0.201860 0.067 Uiso 1 1 calc GR . . . .
H12C H 0.142974 1.040099 0.271648 0.067 Uiso 1 1 calc GR . . . .
C7B C 0.0084(9) 0.9125(8) 0.4031(9) 0.029(3) Uani 1 1 d . U . . .
C56B C 0.4818(9) 0.7170(8) 0.5657(8) 0.029(4) Uani 1 1 d . U . . .
H56A H 0.533712 0.735198 0.580522 0.044 Uiso 1 1 calc GR . . . .
H56B H 0.454549 0.721694 0.599363 0.044 Uiso 1 1 calc GR . . . .
H56C H 0.453348 0.739508 0.526897 0.044 Uiso 1 1 calc GR . . . .
C52B C 0.7867(10) 0.5981(11) 0.5353(11) 0.055(6) Uani 1 1 d . U . . .
H52A H 0.789282 0.640667 0.517077 0.082 Uiso 1 1 calc GR . . . .
H52B H 0.837982 0.578489 0.545764 0.082 Uiso 1 1 calc GR . . . .
H52C H 0.768794 0.601854 0.574478 0.082 Uiso 1 1 calc GR . . . .
C24B C -0.0473(10) 0.6588(11) 0.3979(11) 0.057(6) Uani 1 1 d . U . . .
H24A H -0.034298 0.704115 0.405161 0.086 Uiso 1 1 calc GR . . . .
H24B H -0.095987 0.650051 0.409015 0.086 Uiso 1 1 calc GR . . . .
H24C H -0.052897 0.648331 0.352643 0.086 Uiso 1 1 calc GR . . . .
C70B C 0.7788(11) 0.8858(13) 0.4981(10) 0.061(6) Uani 1 1 d . U . . .
H70B H 0.798016 0.865559 0.538540 0.073 Uiso 1 1 calc R . . . .
C26B C 0.1521(11) 0.4827(8) 0.2988(11) 0.047(5) Uani 1 1 d . U . . .
H26A H 0.148689 0.465227 0.340197 0.071 Uiso 1 1 calc GR . . . .
H26B H 0.171677 0.449726 0.274822 0.071 Uiso 1 1 calc GR . . . .
H26C H 0.100853 0.496431 0.274082 0.071 Uiso 1 1 calc GR . . . .
C10B C -0.0098(9) 0.9858(8) 0.3973(9) 0.034(4) Uani 1 1 d . U . . .
H10A H 0.030274 1.009186 0.428560 0.050 Uiso 1 1 calc GR . . . .
H10B H -0.060046 0.993668 0.405983 0.050 Uiso 1 1 calc GR . . . .
H10C H -0.011189 1.000379 0.353835 0.050 Uiso 1 1 calc GR . . . .
C53B C 0.4880(8) 0.6447(8) 0.5501(7) 0.024(3) Uani 1 1 d . U . . .
C63B C 0.1755(10) 0.7343(12) 0.1329(8) 0.052(4) Uani 1 1 d . U . . .
H63A H 0.125021 0.712545 0.117819 0.063 Uiso 1 1 calc R . . . .
H63B H 0.171716 0.777657 0.114023 0.063 Uiso 1 1 calc R . . . .
C65B C 0.7434(9) 0.8495(10) 0.4435(9) 0.039(4) Uani 1 1 d . U . . .
C21B C 0.0175(9) 0.6177(8) 0.4405(9) 0.031(4) Uani 1 1 d . U . . .
C60B C 0.5307(8) 0.8326(9) 0.4384(9) 0.033(2) Uani 1 1 d . U . . .
H60A H 0.553022 0.834131 0.400921 0.040 Uiso 1 1 calc R . . . .
H60B H 0.547720 0.792648 0.462523 0.040 Uiso 1 1 calc R . . . .
C11B C 0.1989(10) 0.9545(9) 0.2600(10) 0.033(4) Uani 1 1 d . U . . .
C55A C 0.5951(8) 0.1207(8) -0.0271(8) 0.029(4) Uani 1 1 d . U . . .
H55D H 0.622949 0.141174 0.013092 0.044 Uiso 1 1 calc GR . . . .
H55E H 0.623086 0.127690 -0.059972 0.044 Uiso 1 1 calc GR . . . .
H55F H 0.591074 0.074693 -0.019957 0.044 Uiso 1 1 calc GR . . . .
C38A C 0.2504(10) 0.1908(9) 0.2800(11) 0.044(5) Uani 1 1 d . U . . .
H38D H 0.245099 0.177751 0.235372 0.066 Uiso 1 1 calc GR . . . .
H38E H 0.200614 0.186328 0.290325 0.066 Uiso 1 1 calc GR . . . .
H38F H 0.288774 0.163633 0.308749 0.066 Uiso 1 1 calc GR . . . .
C66A C 0.2169(11) 0.3782(12) -0.0017(11) 0.059(5) Uani 1 1 d . U . . .
H66A H 0.196113 0.349565 -0.035968 0.071 Uiso 1 1 calc R . . . .
C11A C 0.8008(10) 0.0606(9) 0.2003(10) 0.041(4) Uani 1 1 d . U . . .
C73B C -0.0517(9) 0.7412(10) 0.1330(8) 0.035(4) Uani 1 1 d . U . . .
H73B H -0.080035 0.749975 0.090199 0.042 Uiso 1 1 calc R . . . .
C74A C 0.9728(11) 0.3092(12) 0.2547(13) 0.054(5) Uani 1 1 d . U . . .
H74A H 0.945089 0.327836 0.215338 0.065 Uiso 1 1 calc R . . . .
C23A C 0.9857(11) 0.4129(11) 0.0176(11) 0.055(5) Uani 1 1 d . U . . .
H23D H 0.975847 0.367227 0.009701 0.082 Uiso 1 1 calc GR . . . .
H23E H 1.034333 0.424474 0.007860 0.082 Uiso 1 1 calc GR . . . .
H23F H 0.943412 0.437617 -0.009834 0.082 Uiso 1 1 calc GR . . . .
C75A C 1.0036(13) 0.3509(13) 0.3076(15) 0.071(6) Uani 1 1 d . U . . .
H75A H 0.997270 0.395780 0.302943 0.085 Uiso 1 1 calc R . . . .
C13B C 0.2808(9) 0.9843(8) 0.2867(9) 0.034(4) Uani 1 1 d . U . . .
H13A H 0.280471 1.012387 0.322949 0.051 Uiso 1 1 calc GR . . . .
H13B H 0.294701 1.008986 0.252717 0.051 Uiso 1 1 calc GR . . . .
H13C H 0.318614 0.950051 0.301068 0.051 Uiso 1 1 calc GR . . . .
C25B C 0.2082(10) 0.5411(8) 0.3106(9) 0.034(4) Uani 1 1 d . U . . .
C66B C 0.7151(10) 0.8815(11) 0.3860(9) 0.048(4) Uani 1 1 d . U . . .
H66B H 0.690703 0.857933 0.348617 0.058 Uiso 1 1 calc R . . . .
C60A C 0.5781(10) 0.3967(10) 0.0434(11) 0.058(4) Uani 1 1 d . U . . .
H60C H 0.603267 0.381919 0.010159 0.070 Uiso 1 1 calc R . . . .
H60D H 0.614674 0.424407 0.074152 0.070 Uiso 1 1 calc R . . . .
C78A C 1.0346(13) 0.1485(12) 0.3245(14) 0.074(7) Uani 1 1 d . U . . .
H78D H 1.008329 0.131891 0.355750 0.111 Uiso 1 1 calc GR . . . .
H78E H 1.089886 0.138926 0.339188 0.111 Uiso 1 1 calc GR . . . .
H78F H 1.013133 0.128244 0.282711 0.111 Uiso 1 1 calc GR . . . .
C75B C 0.0011(9) 0.6633(10) 0.2178(9) 0.038(4) Uani 1 1 d . U . . .
H75B H 0.009293 0.620571 0.232671 0.045 Uiso 1 1 calc R . . . .
C61B C 0.3127(9) 0.7213(10) 0.1641(7) 0.037(3) Uani 1 1 d . U . . .
H61A H 0.354398 0.688965 0.173128 0.044 Uiso 1 1 calc R . . . .
H61B H 0.331731 0.760318 0.147210 0.044 Uiso 1 1 calc R . . . .
C12A C 0.7190(10) 0.0351(9) 0.1606(12) 0.058(6) Uani 1 1 d . U . . .
H12D H 0.681161 0.069840 0.154758 0.087 Uiso 1 1 calc GR . . . .
H12E H 0.702626 -0.000009 0.184110 0.087 Uiso 1 1 calc GR . . . .
H12F H 0.722685 0.019828 0.118555 0.087 Uiso 1 1 calc GR . . . .
C8B C 0.0079(11) 0.8897(10) 0.4702(10) 0.048(5) Uani 1 1 d . U . . .
H8BA H 0.015670 0.843380 0.473087 0.072 Uiso 1 1 calc GR . . . .
H8BB H -0.041808 0.900295 0.478590 0.072 Uiso 1 1 calc GR . . . .
H8BC H 0.049501 0.910890 0.502108 0.072 Uiso 1 1 calc GR . . . .
C56A C 0.4699(9) 0.1136(8) -0.1128(7) 0.027(3) Uani 1 1 d . U . . .
H56D H 0.462222 0.069004 -0.102098 0.041 Uiso 1 1 calc GR . . . .
H56E H 0.501797 0.115230 -0.143418 0.041 Uiso 1 1 calc GR . . . .
H56F H 0.419771 0.133447 -0.131954 0.041 Uiso 1 1 calc GR . . . .
C58A C 0.4405(11) 0.3876(10) 0.0034(11) 0.054(3) Uani 1 1 d . U . . .
H58C H 0.429739 0.367887 -0.039740 0.064 Uiso 1 1 calc R . . . .
H58D H 0.393238 0.409328 0.008168 0.064 Uiso 1 1 calc R . . . .
C52A C 0.2840(9) -0.0060(8) 0.0004(9) 0.032(4) Uani 1 1 d . U . . .
H52D H 0.303356 -0.003724 -0.038089 0.048 Uiso 1 1 calc GR . . . .
H52E H 0.233301 -0.026681 -0.010259 0.048 Uiso 1 1 calc GR . . . .
H52F H 0.320001 -0.030860 0.033614 0.048 Uiso 1 1 calc GR . . . .
C50A C 0.2444(10) 0.0547(9) 0.0853(9) 0.035(4) Uani 1 1 d . U . . .
H50D H 0.278852 0.027537 0.117216 0.052 Uiso 1 1 calc GR . . . .
H50E H 0.192987 0.035282 0.072490 0.052 Uiso 1 1 calc GR . . . .
H50F H 0.240772 0.096970 0.103889 0.052 Uiso 1 1 calc GR . . . .
C67A C 0.2062(13) 0.4419(14) -0.0124(14) 0.074(7) Uani 1 1 d . U . . .
H67A H 0.178690 0.455614 -0.053954 0.089 Uiso 1 1 calc R . . . .
C51B C 0.7642(10) 0.5473(11) 0.4256(10) 0.047(5) Uani 1 1 d . U . . .
H51A H 0.730762 0.519499 0.393622 0.070 Uiso 1 1 calc GR . . . .
H51B H 0.815659 0.528260 0.439823 0.070 Uiso 1 1 calc GR . . . .
H51C H 0.768018 0.589261 0.406455 0.070 Uiso 1 1 calc GR . . . .
C39A C 0.4990(9) 0.4165(8) 0.2708(9) 0.034(4) Uani 1 1 d . U . . .
C15B C 0.2274(9) 0.6536(8) 0.3681(7) 0.019(2) Uani 1 1 d . U . . .
C35B C 0.4974(8) 0.9083(7) 0.2218(8) 0.026(3) Uani 1 1 d . U . . .
C71B C 0.7360(14) 0.7782(12) 0.4477(16) 0.098(9) Uani 1 1 d . U . . .
H71D H 0.786510 0.758295 0.452007 0.147 Uiso 1 1 calc GR . . . .
H71E H 0.699576 0.762412 0.408600 0.147 Uiso 1 1 calc GR . . . .
H71F H 0.717010 0.767382 0.485117 0.147 Uiso 1 1 calc GR . . . .
C76A C 1.0409(13) 0.3261(15) 0.3627(15) 0.078(7) Uani 1 1 d . U . . .
H76A H 1.060510 0.353399 0.398381 0.093 Uiso 1 1 calc R . . . .
C68A C 0.2336(13) 0.4881(13) 0.0346(14) 0.072(6) Uani 1 1 d . U . . .
H68A H 0.224792 0.532314 0.026059 0.087 Uiso 1 1 calc R . . . .
C28A C 0.7965(10) 0.4319(9) 0.2879(8) 0.039(4) Uani 1 1 d . U . . .
H28D H 0.757223 0.398371 0.276277 0.059 Uiso 1 1 calc GR . . . .
H28E H 0.785101 0.459217 0.321233 0.059 Uiso 1 1 calc GR . . . .
H28F H 0.847386 0.412241 0.304286 0.059 Uiso 1 1 calc GR . . . .
C59B C 0.5557(11) 0.8913(10) 0.4818(11) 0.054(3) Uani 1 1 d . U . . .
H59A H 0.591187 0.878209 0.523139 0.064 Uiso 1 1 calc R . . . .
H59B H 0.582949 0.922254 0.460665 0.064 Uiso 1 1 calc R . . . .
C42A C 0.5834(9) 0.4116(9) 0.3189(9) 0.039(4) Uani 1 1 d . U . . .
H42G H 0.579681 0.392967 0.359654 0.058 Uiso 1 1 calc GR . . . .
H42H H 0.606036 0.454439 0.326620 0.058 Uiso 1 1 calc GR . . . .
H42I H 0.616127 0.384583 0.299764 0.058 Uiso 1 1 calc GR . . . .
C69B C 0.7856(13) 0.9533(15) 0.4923(14) 0.079(7) Uani 1 1 d . U . . .
H69B H 0.811294 0.977456 0.528954 0.095 Uiso 1 1 calc R . . . .
C55B C 0.5275(9) 0.6090(9) 0.6145(8) 0.035(4) Uani 1 1 d . U . . .
H55A H 0.533535 0.563672 0.605594 0.052 Uiso 1 1 calc GR . . . .
H55B H 0.495326 0.613308 0.644742 0.052 Uiso 1 1 calc GR . . . .
H55C H 0.578357 0.627838 0.633381 0.052 Uiso 1 1 calc GR . . . .
C78B C -0.0315(11) 0.8589(10) 0.1512(10) 0.049(5) Uani 1 1 d . U . . .
H78A H -0.086654 0.869057 0.139816 0.074 Uiso 1 1 calc GR . . . .
H78B H -0.011240 0.864605 0.113437 0.074 Uiso 1 1 calc GR . . . .
H78C H -0.004091 0.887492 0.185595 0.074 Uiso 1 1 calc GR . . . .
C38B C 0.5426(10) 0.9565(8) 0.1911(10) 0.039(4) Uani 1 1 d . U . . .
H38A H 0.594151 0.962983 0.219796 0.058 Uiso 1 1 calc GR . . . .
H38B H 0.514982 0.997375 0.184217 0.058 Uiso 1 1 calc GR . . . .
H38C H 0.547317 0.939831 0.149797 0.058 Uiso 1 1 calc GR . . . .
C23B C 0.0287(10) 0.6379(10) 0.5120(9) 0.047(5) Uani 1 1 d . U . . .
H23A H 0.073245 0.615407 0.539055 0.071 Uiso 1 1 calc GR . . . .
H23B H -0.017674 0.627012 0.525773 0.071 Uiso 1 1 calc GR . . . .
H23C H 0.037527 0.684116 0.516087 0.071 Uiso 1 1 calc GR . . . .
C22B C -0.0079(10) 0.5462(8) 0.4347(9) 0.035(4) Uani 1 1 d . U . . .
H22A H -0.018055 0.532600 0.389828 0.053 Uiso 1 1 calc GR . . . .
H22B H -0.054978 0.541386 0.449400 0.053 Uiso 1 1 calc GR . . . .
H22C H 0.033185 0.519867 0.461385 0.053 Uiso 1 1 calc GR . . . .
C8A C 1.0017(13) 0.1699(16) 0.0132(13) 0.105(11) Uani 1 1 d . U . . .
H8AA H 0.958729 0.156859 -0.022788 0.157 Uiso 1 1 calc GR . . . .
H8AB H 1.050666 0.160186 0.003002 0.157 Uiso 1 1 calc GR . . . .
H8AC H 0.998479 0.215905 0.020437 0.157 Uiso 1 1 calc GR . . . .
C27B C 0.2901(10) 0.5176(9) 0.3525(10) 0.047(5) Uani 1 1 d . U . . .
H27A H 0.328799 0.550646 0.352565 0.071 Uiso 1 1 calc GR . . . .
H27B H 0.304559 0.478145 0.334188 0.071 Uiso 1 1 calc GR . . . .
H27C H 0.287345 0.509649 0.396706 0.071 Uiso 1 1 calc GR . . . .
C70A C 0.2867(10) 0.3994(11) 0.1071(10) 0.054(5) Uani 1 1 d . U . . .
H70A H 0.314551 0.385805 0.148661 0.065 Uiso 1 1 calc R . . . .
C14B C 0.2001(10) 0.9107(9) 0.2011(9) 0.036(4) Uani 1 1 d . U . . .
H14A H 0.237527 0.876144 0.215101 0.055 Uiso 1 1 calc GR . . . .
H14B H 0.214820 0.936160 0.168006 0.055 Uiso 1 1 calc GR . . . .
H14C H 0.148681 0.892423 0.183410 0.055 Uiso 1 1 calc GR . . . .
C37B C 0.4907(9) 0.9375(8) 0.2860(9) 0.033(4) Uani 1 1 d . U . . .
H37A H 0.465419 0.906952 0.308338 0.050 Uiso 1 1 calc GR . . . .
H37B H 0.460117 0.976844 0.277435 0.050 Uiso 1 1 calc GR . . . .
H37C H 0.542369 0.947358 0.312958 0.050 Uiso 1 1 calc GR . . . .
C59A C 0.5049(11) 0.4325(10) 0.0131(12) 0.056(3) Uani 1 1 d . U . . .
H59C H 0.497652 0.467836 0.041506 0.067 Uiso 1 1 calc R . . . .
H59D H 0.507696 0.450821 -0.028563 0.067 Uiso 1 1 calc R . . . .
C50B C 0.7195(10) 0.4882(8) 0.5109(10) 0.045(5) Uani 1 1 d . U . . .
H50A H 0.701927 0.491739 0.550180 0.068 Uiso 1 1 calc GR . . . .
H50B H 0.769215 0.465961 0.520422 0.068 Uiso 1 1 calc GR . . . .
H50C H 0.681472 0.464212 0.478481 0.068 Uiso 1 1 calc GR . . . .
C10A C 1.0095(10) 0.0613(10) 0.0639(10) 0.051(5) Uani 1 1 d . U . . .
H10D H 1.017530 0.038831 0.105038 0.077 Uiso 1 1 calc GR . . . .
H10E H 1.054848 0.055459 0.047102 0.077 Uiso 1 1 calc GR . . . .
H10F H 0.963862 0.043913 0.033257 0.077 Uiso 1 1 calc GR . . . .
C36B C 0.4147(8) 0.9001(8) 0.1746(9) 0.034(4) Uani 1 1 d . U . . .
H36A H 0.419507 0.882279 0.133815 0.051 Uiso 1 1 calc GR . . . .
H36B H 0.389114 0.941773 0.166968 0.051 Uiso 1 1 calc GR . . . .
H36C H 0.383977 0.871095 0.193835 0.051 Uiso 1 1 calc GR . . . .
C68B C 0.7563(15) 0.9839(15) 0.4358(18) 0.087(7) Uani 1 1 d . U . . .
H68B H 0.759284 1.029039 0.432693 0.105 Uiso 1 1 calc R . . . .
C69A C 0.2742(13) 0.4659(13) 0.0941(13) 0.072(6) Uani 1 1 d . U . . .
H69A H 0.294298 0.495834 0.127381 0.086 Uiso 1 1 calc R . . . .
C40A C 0.4523(10) 0.4634(9) 0.3021(10) 0.045(5) Uani 1 1 d . U . . .
H40G H 0.399747 0.467452 0.274510 0.068 Uiso 1 1 calc GR . . . .
H40H H 0.477379 0.505410 0.307219 0.068 Uiso 1 1 calc GR . . . .
H40I H 0.450446 0.447088 0.344252 0.068 Uiso 1 1 calc GR . . . .
C41A C 0.5047(10) 0.4453(9) 0.2069(10) 0.043(4) Uani 1 1 d . U . . .
H41G H 0.534489 0.416667 0.186496 0.065 Uiso 1 1 calc GR . . . .
H41H H 0.530549 0.486889 0.214806 0.065 Uiso 1 1 calc GR . . . .
H41I H 0.452803 0.450871 0.178575 0.065 Uiso 1 1 calc GR . . . .
C42B C 0.7915(18) 0.734(2) 0.2767(17) 0.040(9) Uani 0.5 1 d . U P A 1
H42A H 0.795812 0.765133 0.311811 0.060 Uiso 0.5 1 calc GR . P A 1
H42B H 0.841983 0.728985 0.267885 0.060 Uiso 0.5 1 calc GR . P A 1
H42C H 0.773641 0.693274 0.289070 0.060 Uiso 0.5 1 calc GR . P A 1
C41B C 0.7674(19) 0.8263(18) 0.203(2) 0.038(8) Uani 0.5 1 d . U P A 1
H41A H 0.738390 0.845924 0.162299 0.056 Uiso 0.5 1 calc GR . P A 1
H41B H 0.820806 0.819004 0.200937 0.056 Uiso 0.5 1 calc GR . P A 1
H41C H 0.766821 0.854720 0.238554 0.056 Uiso 0.5 1 calc GR . P A 1
C58B C 0.4889(10) 0.9194(10) 0.4925(12) 0.056(3) Uani 1 1 d . U . . .
H58A H 0.489935 0.966085 0.485666 0.067 Uiso 1 1 calc R . . . .
H58B H 0.486932 0.911611 0.537349 0.067 Uiso 1 1 calc R . . . .
C40B C 0.7258(19) 0.715(2) 0.1595(19) 0.043(9) Uani 0.5 1 d . U P A 1
H40A H 0.703217 0.675048 0.169216 0.064 Uiso 0.5 1 calc GR . P A 1
H40B H 0.778027 0.707216 0.155043 0.064 Uiso 0.5 1 calc GR . P A 1
H40C H 0.693887 0.732884 0.119239 0.064 Uiso 0.5 1 calc GR . P A 1
C62B C 0.2405(10) 0.6953(11) 0.1156(9) 0.055(4) Uani 1 1 d . U . . .
H62A H 0.233998 0.648912 0.121599 0.066 Uiso 1 1 calc R . . . .
H62B H 0.242486 0.703361 0.070790 0.066 Uiso 1 1 calc R . . . .
C62A C 0.7633(10) 0.2184(11) 0.3835(9) 0.055(4) Uani 1 1 d . U . . .
H62C H 0.774303 0.172426 0.379793 0.066 Uiso 1 1 calc R . . . .
H62D H 0.759169 0.227677 0.427498 0.066 Uiso 1 1 calc R . . . .
C71A C 0.2715(13) 0.2822(12) 0.0686(14) 0.084(7) Uani 1 1 d . U . . .
H71A H 0.223311 0.261057 0.070287 0.127 Uiso 1 1 calc GR . . . .
H71B H 0.310496 0.275243 0.109242 0.127 Uiso 1 1 calc GR . . . .
H71C H 0.289830 0.264241 0.033210 0.127 Uiso 1 1 calc GR . . . .
C67B C 0.7216(11) 0.9468(12) 0.3821(12) 0.058(4) Uani 1 1 d . U . . .
H67B H 0.701976 0.967274 0.341897 0.070 Uiso 1 1 calc R . . . .
C40' C 0.7144(18) 0.770(2) 0.1340(15) 0.036(9) Uani 0.5 1 d . U P A 2
H40D H 0.677867 0.737883 0.111680 0.055 Uiso 0.5 1 calc GR . P A 2
H40E H 0.763304 0.765691 0.122189 0.055 Uiso 0.5 1 calc GR . P A 2
H40F H 0.693064 0.812958 0.121691 0.055 Uiso 0.5 1 calc GR . P A 2
C42' C 0.7598(19) 0.6913(17) 0.2238(19) 0.035(8) Uani 0.5 1 d . U P A 2
H42D H 0.767447 0.680376 0.269198 0.053 Uiso 0.5 1 calc GR . P A 2
H42E H 0.808895 0.687535 0.212136 0.053 Uiso 0.5 1 calc GR . P A 2
H42F H 0.722005 0.662001 0.197284 0.053 Uiso 0.5 1 calc GR . P A 2
C41' C 0.786(2) 0.807(2) 0.250(2) 0.039(8) Uani 0.5 1 d . U P A 2
H41D H 0.768845 0.850361 0.238265 0.059 Uiso 0.5 1 calc GR . P A 2
H41E H 0.836375 0.799569 0.241441 0.059 Uiso 0.5 1 calc GR . P A 2
H41F H 0.790418 0.799928 0.295946 0.059 Uiso 0.5 1 calc GR . P A 2

loop_
_atom_site_aniso_label
_atom_site_aniso_U_11
_atom_site_aniso_U_22
_atom_site_aniso_U_33
_atom_site_aniso_U_23
_atom_site_aniso_U_13
_atom_site_aniso_U_12
Np1 0.0099(3) 0.0299(7) 0.0142(3) -0.0005(3) 0.0061(3) -0.0012(3)
Np2 0.0108(3) 0.0231(6) 0.0142(3) 0.0011(3) 0.0067(3) 0.0014(3)
Se1A 0.0106(6) 0.0237(10) 0.0139(7) 0.0000(7) 0.0032(6) 0.0004(6)
Se2A 0.0176(7) 0.0272(10) 0.0149(8) 0.0025(7) 0.0077(6) 0.0045(7)
Se2B 0.0201(7) 0.0198(9) 0.0135(8) 0.0004(6) 0.0077(6) -0.0014(6)
Se1B 0.0119(6) 0.0266(11) 0.0144(7) 0.0012(7) 0.0034(6) -0.0009(7)
O4A 0.019(3) 0.030(4) 0.018(3) 0.000(3) 0.006(3) -0.001(3)
O2A 0.015(3) 0.021(4) 0.023(4) -0.002(3) 0.008(3) 0.000(3)
O1B 0.015(3) 0.021(4) 0.023(4) -0.002(3) 0.008(3) 0.000(3)
O4B 0.019(3) 0.030(4) 0.018(3) 0.000(3) 0.006(3) -0.001(3)
C32A 0.013(3) 0.027(5) 0.016(4) 0.002(5) 0.007(3) 0.000(4)
O3B 0.015(3) 0.033(4) 0.023(3) 0.003(3) 0.012(2) -0.001(3)
O3A 0.015(3) 0.033(4) 0.023(3) 0.003(3) 0.012(2) -0.001(3)
C15A 0.012(4) 0.020(5) 0.017(5) 0.001(4) 0.006(3) -0.001(3)
C17A 0.017(4) 0.023(6) 0.020(5) 0.001(4) 0.010(4) 0.001(4)
C31A 0.014(4) 0.024(5) 0.022(5) 0.004(5) 0.006(4) 0.002(4)
C2A 0.017(4) 0.029(5) 0.014(5) 0.000(4) 0.006(3) 0.001(4)
O5B 0.014(3) 0.032(4) 0.030(4) 0.000(3) 0.007(3) 0.000(3)
C4A 0.020(4) 0.020(5) 0.027(6) 0.002(4) 0.010(4) 0.002(4)
C33B 0.014(4) 0.024(5) 0.022(5) 0.004(5) 0.006(4) 0.002(4)
C31B 0.017(4) 0.026(5) 0.024(5) -0.003(5) 0.010(4) -0.001(4)
C3B 0.017(4) 0.023(6) 0.020(5) 0.001(4) 0.010(4) 0.001(4)
C30A 0.019(4) 0.024(4) 0.014(5) 0.003(4) 0.010(4) 0.004(4)
O6A 0.014(3) 0.032(4) 0.030(4) 0.000(3) 0.007(3) 0.000(3)
C5A 0.024(5) 0.023(6) 0.026(6) 0.003(4) 0.012(4) 0.003(4)
O5A 0.011(2) 0.061(7) 0.016(3) -0.001(4) 0.005(2) 0.001(4)
C19A 0.015(4) 0.018(6) 0.036(6) -0.001(4) 0.011(4) -0.001(4)
C45B 0.020(4) 0.020(5) 0.020(4) 0.001(4) 0.011(3) 0.001(4)
C32B 0.013(3) 0.027(5) 0.016(4) 0.002(5) 0.007(3) 0.000(4)
C44A 0.019(4) 0.017(5) 0.016(4) 0.000(4) 0.004(3) 0.000(4)
C47A 0.015(4) 0.025(5) 0.013(4) 0.002(4) 0.001(3) 0.002(4)
C34B 0.019(4) 0.024(4) 0.014(5) 0.003(4) 0.010(4) 0.004(4)
C45A 0.020(4) 0.020(5) 0.020(4) 0.001(4) 0.011(3) 0.001(4)
C29A 0.013(4) 0.023(4) 0.007(4) -0.002(4) 0.005(3) -0.001(4)
C44B 0.019(4) 0.017(5) 0.016(4) 0.000(4) 0.004(3) 0.000(4)
C74B 0.021(8) 0.055(9) 0.039(9) -0.022(8) 0.004(7) -0.011(8)
C6A 0.023(5) 0.022(5) 0.026(6) 0.001(4) 0.011(4) 0.000(4)
O2B 0.017(3) 0.026(4) 0.028(4) 0.005(4) 0.015(3) -0.001(3)
C16A 0.011(4) 0.024(5) 0.016(5) -0.003(4) 0.001(3) -0.003(4)
C3A 0.018(4) 0.022(5) 0.020(5) 0.001(4) 0.009(4) 0.002(4)
C48B 0.019(4) 0.023(5) 0.017(4) -0.001(4) 0.004(3) 0.000(4)
C35A 0.014(6) 0.027(9) 0.033(8) 0.004(7) 0.011(6) 0.000(6)
C76B 0.024(8) 0.047(9) 0.025(8) -0.005(6) 0.009(7) -0.004(7)
C18A 0.015(4) 0.017(5) 0.039(6) 0.000(4) 0.011(4) -0.002(4)
C46A 0.015(4) 0.022(5) 0.025(4) 0.001(4) 0.005(3) -0.001(4)
C5B 0.015(4) 0.018(6) 0.036(6) -0.001(4) 0.011(4) -0.001(4)
O6B 0.011(2) 0.061(7) 0.016(3) -0.001(4) 0.005(2) 0.001(4)
O1A 0.017(3) 0.026(4) 0.028(4) 0.005(4) 0.015(3) -0.001(3)
C73A 0.020(8) 0.061(9) 0.038(8) 0.019(9) 0.016(7) 0.005(9)
C47B 0.015(4) 0.025(5) 0.013(4) 0.002(4) 0.001(3) 0.002(4)
C19B 0.024(5) 0.023(6) 0.026(6) 0.003(4) 0.012(4) 0.003(4)
C29B 0.013(4) 0.023(4) 0.007(4) -0.002(4) 0.005(3) -0.001(4)
C43A 0.015(4) 0.020(5) 0.017(3) -0.003(4) 0.005(3) -0.001(3)
C48A 0.019(4) 0.023(5) 0.017(4) -0.001(4) 0.004(3) 0.000(4)
C17B 0.018(4) 0.022(5) 0.020(5) 0.001(4) 0.009(4) 0.002(4)
C39B 0.015(6) 0.041(9) 0.029(7) 0.001(7) 0.015(6) 0.000(6)
C14A 0.051(11) 0.045(12) 0.054(10) 0.041(8) 0.030(9) 0.018(9)
C49A 0.017(6) 0.021(7) 0.029(8) -0.001(6) 0.008(5) -0.001(5)
C18B 0.020(4) 0.020(5) 0.027(6) 0.002(4) 0.010(4) 0.002(4)
C1B 0.012(4) 0.020(5) 0.017(5) 0.001(4) 0.006(3) -0.001(3)
C77B 0.020(7) 0.050(8) 0.021(7) 0.001(7) 0.007(6) 0.002(8)
C25A 0.020(7) 0.039(9) 0.041(9) -0.022(7) 0.012(7) -0.007(6)
C20B 0.023(5) 0.022(5) 0.026(6) 0.001(4) 0.011(4) 0.000(4)
C43B 0.015(4) 0.020(5) 0.017(3) -0.003(4) 0.005(3) -0.001(3)
C57A 0.011(4) 0.044(7) 0.046(7) -0.002(5) 0.008(4) 0.000(5)
C2B 0.011(4) 0.024(5) 0.016(5) -0.003(4) 0.001(3) -0.003(4)
C16B 0.017(4) 0.029(5) 0.014(5) 0.000(4) 0.006(3) 0.001(4)
C22A 0.027(8) 0.038(8) 0.044(11) 0.000(8) 0.017(8) -0.010(7)
C30B 0.018(4) 0.025(4) 0.019(5) 0.000(4) 0.010(3) 0.001(4)
C7A 0.023(7) 0.059(10) 0.042(10) 0.014(8) 0.016(6) 0.020(7)
C54A 0.029(8) 0.037(7) 0.009(8) -0.004(6) 0.010(7) -0.005(6)
C36A 0.015(7) 0.052(12) 0.075(13) 0.025(11) 0.018(9) 0.008(8)
C65A 0.026(9) 0.088(11) 0.056(11) 0.002(9) 0.013(8) -0.013(9)
C77A 0.020(8) 0.108(13) 0.032(9) 0.000(10) 0.007(7) -0.002(10)
C9A 0.024(7) 0.050(13) 0.077(12) -0.011(10) 0.026(8) 0.003(8)
C72A 0.027(9) 0.071(10) 0.045(9) 0.013(8) 0.016(8) 0.003(8)
C64A 0.010(3) 0.065(11) 0.029(4) -0.004(6) 0.004(3) -0.002(5)
C4B 0.015(4) 0.017(5) 0.039(6) 0.000(4) 0.011(4) -0.002(4)
C33A 0.017(4) 0.026(5) 0.024(5) -0.003(5) 0.010(4) -0.001(4)
C6B 0.015(4) 0.021(5) 0.029(5) -0.002(4) 0.010(4) -0.001(3)
C9B 0.014(7) 0.044(11) 0.070(11) -0.015(9) 0.021(7) -0.002(7)
C46B 0.015(4) 0.022(5) 0.025(4) 0.001(4) 0.005(3) -0.001(4)
C53A 0.020(6) 0.028(7) 0.018(7) -0.003(6) 0.006(5) 0.000(6)
C20A 0.015(4) 0.021(5) 0.029(5) -0.002(4) 0.010(4) -0.001(3)
C49B 0.017(6) 0.030(8) 0.028(8) 0.003(6) 0.004(6) 0.006(5)
C21A 0.015(6) 0.033(9) 0.050(10) 0.001(7) 0.018(7) -0.001(6)
C13A 0.043(10) 0.042(11) 0.075(15) 0.025(10) 0.025(10) 0.005(8)
C63A 0.025(4) 0.104(13) 0.025(4) -0.001(7) 0.001(4) 0.000(6)
C54B 0.020(6) 0.049(10) 0.019(9) 0.003(7) 0.007(6) 0.001(6)
C37A 0.037(10) 0.094(17) 0.041(9) -0.009(10) 0.033(8) -0.015(12)
C27A 0.022(7) 0.041(11) 0.052(12) -0.018(8) 0.016(7) -0.005(6)
C51A 0.017(7) 0.054(12) 0.035(10) 0.005(8) 0.001(7) 0.001(7)
C1A 0.024(4) 0.017(5) 0.016(5) -0.001(4) 0.008(4) -0.002(4)
C26A 0.024(8) 0.053(11) 0.063(14) -0.031(9) 0.021(9) -0.014(7)
C34A 0.018(4) 0.025(4) 0.019(5) 0.000(4) 0.010(3) 0.001(4)
C57B 0.021(6) 0.037(9) 0.039(10) -0.015(7) 0.007(6) 0.000(6)
C64B 0.010(3) 0.065(11) 0.029(4) -0.004(6) 0.004(3) -0.002(5)
C72B 0.020(7) 0.048(8) 0.023(7) -0.006(6) 0.010(6) 0.008(6)
C28B 0.062(13) 0.040(12) 0.045(10) -0.024(8) 0.036(9) -0.018(9)
C61A 0.025(4) 0.073(9) 0.015(4) -0.007(6) 0.011(4) 0.003(6)
C24A 0.019(8) 0.057(13) 0.116(17) 0.033(13) 0.030(10) 0.008(8)
C12B 0.034(9) 0.037(10) 0.073(14) 0.030(9) 0.034(9) 0.017(7)
C7B 0.024(7) 0.025(8) 0.044(9) -0.009(7) 0.022(7) -0.001(6)
C56B 0.029(8) 0.044(8) 0.018(9) -0.004(7) 0.012(7) 0.008(7)
C52B 0.018(8) 0.069(14) 0.064(13) -0.013(11) -0.013(9) 0.001(9)
C24B 0.027(8) 0.058(13) 0.095(15) 0.036(12) 0.031(9) 0.013(9)
C70B 0.025(9) 0.127(14) 0.028(10) -0.008(10) 0.000(8) -0.011(11)
C26B 0.052(10) 0.027(9) 0.077(15) -0.019(9) 0.042(10) -0.012(8)
C10B 0.031(9) 0.033(8) 0.046(11) -0.012(7) 0.027(9) 0.006(7)
C53B 0.017(6) 0.035(8) 0.021(7) 0.002(6) 0.006(5) 0.005(6)
C63B 0.025(4) 0.104(13) 0.025(4) -0.001(7) 0.001(4) 0.000(6)
C65B 0.022(8) 0.064(9) 0.033(8) 0.001(7) 0.013(7) 0.003(7)
C21B 0.028(7) 0.032(8) 0.039(9) 0.006(7) 0.022(7) -0.001(6)
C60B 0.011(4) 0.044(7) 0.046(7) -0.002(5) 0.008(4) 0.000(5)
C11B 0.025(7) 0.034(9) 0.048(10) 0.015(6) 0.023(7) 0.013(6)
C55A 0.021(7) 0.049(10) 0.021(9) 0.003(7) 0.013(6) 0.002(6)
C38A 0.023(8) 0.033(8) 0.086(16) 0.006(9) 0.032(10) -0.001(7)
C66A 0.033(10) 0.090(12) 0.049(11) -0.008(10) 0.001(9) -0.012(10)
C11A 0.029(8) 0.040(10) 0.059(10) 0.023(8) 0.020(8) 0.001(6)
C73B 0.017(7) 0.062(9) 0.025(8) -0.011(7) 0.004(7) 0.001(7)
C74A 0.024(9) 0.057(10) 0.088(14) 0.009(10) 0.025(10) -0.008(9)
C23A 0.041(11) 0.069(15) 0.068(11) -0.028(10) 0.039(9) -0.026(10)
C75A 0.034(12) 0.068(14) 0.118(17) -0.008(11) 0.031(11) -0.011(10)
C13B 0.029(7) 0.032(10) 0.049(11) 0.015(8) 0.026(7) 0.005(6)
C25B 0.035(8) 0.027(8) 0.049(10) -0.008(7) 0.030(7) -0.005(6)
C66B 0.028(9) 0.082(10) 0.033(9) 0.003(8) 0.005(8) -0.012(8)
C60A 0.026(6) 0.076(9) 0.075(10) 0.038(7) 0.016(6) -0.002(6)
C78A 0.056(14) 0.073(11) 0.11(2) 0.034(12) 0.051(15) 0.026(11)
C75B 0.022(8) 0.046(10) 0.044(9) -0.009(7) 0.008(7) -0.006(8)
C61B 0.025(4) 0.073(9) 0.015(4) -0.007(6) 0.011(4) 0.003(6)
C12A 0.034(8) 0.039(12) 0.103(16) 0.012(11) 0.021(9) -0.009(8)
C8B 0.038(10) 0.063(13) 0.057(10) 0.012(9) 0.038(9) 0.016(9)
C56A 0.032(8) 0.042(9) 0.011(7) 0.000(6) 0.012(6) -0.004(7)
C58A 0.029(5) 0.056(8) 0.066(9) -0.002(6) -0.006(6) 0.000(5)
C52A 0.024(8) 0.030(8) 0.043(10) -0.004(7) 0.011(8) -0.005(6)
C50A 0.020(8) 0.050(12) 0.037(9) -0.003(8) 0.011(7) -0.007(8)
C67A 0.039(12) 0.093(13) 0.085(16) 0.011(11) 0.008(12) -0.012(11)
C51B 0.020(9) 0.077(15) 0.046(10) 0.009(9) 0.014(8) 0.012(9)
C39A 0.024(7) 0.030(7) 0.052(10) -0.009(7) 0.018(7) -0.005(6)
C15B 0.024(4) 0.017(5) 0.016(5) -0.001(4) 0.008(4) -0.002(4)
C35B 0.017(6) 0.026(7) 0.038(8) 0.004(6) 0.015(6) 0.004(5)
C71B 0.066(15) 0.065(11) 0.17(3) 0.018(13) 0.039(17) 0.009(12)
C76A 0.036(12) 0.103(13) 0.098(16) -0.015(13) 0.026(11) -0.015(12)
C68A 0.042(12) 0.081(14) 0.095(15) 0.009(10) 0.020(11) -0.004(11)
C28A 0.031(9) 0.061(12) 0.030(9) -0.027(7) 0.016(8) -0.005(8)
C59B 0.029(5) 0.056(8) 0.066(9) -0.002(6) -0.006(6) 0.000(5)
C42A 0.026(7) 0.043(11) 0.050(11) -0.016(9) 0.015(7) -0.013(7)
C69B 0.038(12) 0.120(15) 0.087(14) -0.055(13) 0.031(11) -0.033(12)
C55B 0.022(7) 0.063(11) 0.018(8) 0.008(8) 0.003(6) 0.011(8)
C78B 0.031(10) 0.063(10) 0.049(13) 0.017(9) 0.002(9) 0.016(9)
C38B 0.036(9) 0.021(8) 0.069(13) 0.010(8) 0.030(9) 0.007(7)
C23B 0.043(10) 0.057(13) 0.056(10) -0.014(9) 0.039(9) -0.023(9)
C22B 0.032(9) 0.038(8) 0.040(11) 0.010(8) 0.017(9) -0.005(7)
C8A 0.060(14) 0.18(3) 0.097(16) 0.087(18) 0.060(12) 0.080(17)
C27B 0.039(8) 0.042(12) 0.069(13) -0.007(10) 0.031(8) 0.008(7)
C70A 0.028(9) 0.098(12) 0.038(10) 0.004(9) 0.013(8) -0.009(9)
C14B 0.028(8) 0.049(11) 0.037(9) 0.013(7) 0.018(8) 0.007(8)
C37B 0.026(8) 0.035(10) 0.047(9) 0.001(7) 0.023(7) 0.002(7)
C59A 0.036(5) 0.046(7) 0.078(9) -0.011(6) 0.000(5) -0.001(5)
C50B 0.033(9) 0.036(9) 0.062(13) 0.017(8) 0.004(9) 0.009(7)
C10A 0.027(9) 0.077(11) 0.050(13) -0.024(10) 0.011(9) 0.011(9)
C36B 0.019(6) 0.040(11) 0.044(10) 0.010(8) 0.010(6) 0.012(6)
C68B 0.047(14) 0.086(16) 0.139(18) -0.012(11) 0.042(14) -0.016(12)
C69A 0.053(14) 0.091(12) 0.076(14) -0.012(11) 0.025(11) -0.006(12)
C40A 0.033(9) 0.040(10) 0.070(13) -0.016(9) 0.026(9) -0.007(8)
C41A 0.035(9) 0.041(11) 0.060(11) 0.003(8) 0.025(8) -0.010(8)
C42B 0.017(12) 0.07(3) 0.039(14) 0.011(15) 0.013(11) 0.008(14)
C41B 0.014(15) 0.049(14) 0.06(3) 0.006(14) 0.028(17) 0.000(12)
C58B 0.036(5) 0.046(7) 0.078(9) -0.011(6) 0.000(5) -0.001(5)
C40B 0.021(16) 0.07(2) 0.045(17) -0.020(17) 0.029(14) -0.017(16)
C62B 0.032(5) 0.106(12) 0.024(5) -0.001(6) 0.003(4) 0.000(6)
C62A 0.032(5) 0.106(12) 0.024(5) -0.001(6) 0.003(4) 0.000(6)
C71A 0.051(12) 0.086(12) 0.12(2) 0.007(13) 0.022(14) -0.011(12)
C67B 0.026(6) 0.076(9) 0.075(10) 0.038(7) 0.016(6) -0.002(6)
C40' 0.021(14) 0.06(3) 0.029(10) 0.010(14) 0.017(10) 0.002(17)
C42' 0.026(17) 0.051(13) 0.04(2) 0.005(13) 0.026(16) 0.012(11)
C41' 0.023(13) 0.056(18) 0.041(19) -0.002(17) 0.012(14) -0.011(14)

loop_
_atom_type_symbol
_atom_type_description
_atom_type_scat_dispersion_real
_atom_type_scat_dispersion_imag
_atom_type_scat_source
C C 0.0033 0.0016 'International Tables Vol C Tables 4.2.6.8 and 6.1.1.4'
H H 0.0000 0.0000 'International Tables Vol C Tables 4.2.6.8 and 6.1.1.4'
Np Np -11.4937 4.1493 'International Tables Vol C Tables 4.2.6.8 and 6.1.1.4'
O O 0.0106 0.0060 'International Tables Vol C Tables 4.2.6.8 and 6.1.1.4'
Se Se -0.0929 2.2259 'International Tables Vol C Tables 4.2.6.8 and 6.1.1.4'

loop_
_geom_angle_atom_site_label_1
_geom_angle_atom_site_label_2
_geom_angle_atom_site_label_3
_geom_angle
Se1A Np1 Se2A 139.12(5)
O4A Np1 Se1A 80.1(3)
O4A Np1 Se2A 64.3(3)
O4A Np1 O2A 139.0(4)
O4A Np1 O6A 74.0(4)
O4A Np1 O5A 137.5(4)
O2A Np1 Se1A 65.8(3)
O2A Np1 Se2A 154.7(3)
O2A Np1 O6A 77.0(4)
O2A Np1 O5A 80.9(4)
O3A Np1 Se1A 151.8(3)
O3A Np1 Se2A 64.0(3)
O3A Np1 O4A 107.4(4)
O3A Np1 O2A 94.3(4)
O3A Np1 O6A 78.4(4)
O3A Np1 O5A 75.4(3)
O3A Np1 O1A 140.7(4)
O6A Np1 Se1A 77.8(2)
O6A Np1 Se2A 108.7(2)
O6A Np1 O5A 144.1(4)
O5A Np1 Se1A 117.87(19)
O5A Np1 Se2A 81.1(2)
O1A Np1 Se1A 66.4(3)
O1A Np1 Se2A 88.3(2)
O1A Np1 O4A 81.7(4)
O1A Np1 O2A 103.2(4)
O1A Np1 O6A 139.5(4)
O1A Np1 O5A 73.1(4)
Se1B Np2 Se2B 139.94(4)
O1B Np2 Se2B 154.0(3)
O1B Np2 Se1B 66.0(3)
O1B Np2 O5B 76.4(4)
O1B Np2 O6B 81.3(4)
O4B Np2 Se2B 64.7(3)
O4B Np2 Se1B 79.4(3)
O4B Np2 O1B 138.2(4)
O4B Np2 O5B 73.2(4)
O4B Np2 O2B 81.8(4)
O4B Np2 O6B 138.2(4)
O3B Np2 Se2B 63.9(3)
O3B Np2 Se1B 149.8(3)
O3B Np2 O1B 92.8(4)
O3B Np2 O4B 107.8(4)
O3B Np2 O5B 77.8(4)
O3B Np2 O2B 143.0(4)
O3B Np2 O6B 75.9(3)
O5B Np2 Se2B 107.4(2)
O5B Np2 Se1B 76.4(2)
O2B Np2 Se2B 90.8(3)
O2B Np2 Se1B 66.1(3)
O2B Np2 O1B 103.4(4)
O2B Np2 O5B 138.1(4)
O2B Np2 O6B 74.0(4)
O6B Np2 Se2B 81.9(2)
O6B Np2 Se1B 118.8(2)
O6B Np2 O5B 144.3(4)
C2A Se1A Np1 93.2(4)
C16A Se1A Np1 92.8(4)
C16A Se1A C2A 98.5(6)
C30A Se2A Np1 91.6(4)
C30A Se2A C44A 102.9(6)
C44A Se2A Np1 91.5(4)
C34B Se2B Np2 91.7(4)
C44B Se2B Np2 91.5(4)
C44B Se2B C34B 104.4(6)
C2B Se1B Np2 92.9(5)
C2B Se1B C16B 98.3(6)
C16B Se1B Np2 94.0(4)
C43A O4A Np1 143.0(9)
C15A O2A Np1 140.2(9)
C1B O1B Np2 139.9(9)
C43B O4B Np2 143.1(9)
C31A C32A C35A 122.8(14)
C31A C32A C33A 117.8(12)
C33A C32A C35A 119.4(13)
C29B O3B Np2 143.8(9)
C29A O3A Np1 144.6(9)
O2A C15A C16A 118.6(13)
O2A C15A C20A 121.9(13)
C16A C15A C20A 119.5(13)
C16A C17A H17A 119.7
C18A C17A H17A 119.7
C18A C17A C16A 120.5(14)
C32A C31A H31A 120.2
C32A C31A C30A 119.5(14)
C30A C31A H31A 120.2
C3A C2A Se1A 119.5(12)
C3A C2A C1A 123.6(14)
C1A C2A Se1A 116.8(11)
C57B O5B Np2 130.4(8)
C57B O5B C60B 107.5(11)
C60B O5B Np2 122.0(9)
C5A C4A C7A 120.5(14)
C3A C4A C5A 118.6(13)
C3A C4A C7A 120.8(14)
C32B C33B H33B 120.5
C32B C33B C34B 118.9(14)
C34B C33B H33B 120.5
C32B C31B H31B 118.0
C32B C31B C30B 124.0(14)
C30B C31B H31B 118.0
C2B C3B H3B 120.2
C4B C3B H3B 120.2
C4B C3B C2B 119.5(14)
C31A C30A Se2A 120.0(11)
C29A C30A Se2A 118.2(9)
C29A C30A C31A 121.7(13)
C57A O6A Np1 122.0(9)
C60A O6A Np1 129.4(9)
C60A O6A C57A 108.6(12)
C4A C5A H5A 117.9
C4A C5A C6A 124.1(15)
C6A C5A H5A 117.9
C64A O5A Np1 119.1(8)
C61A O5A Np1 130.8(7)
C61A O5A C64A 110.1(10)
C18A C19A H19A 117.0
C18A C19A C20A 125.9(14)
C20A C19A H19A 117.0
C44B C45B H45B 119.8
C46B C45B H45B 119.8
C46B C45B C44B 120.3(13)
C33B C32B C31B 118.0(12)
C33B C32B C39B 121.4(14)
C31B C32B C39B 120.6(13)
C45A C44A Se2A 119.9(11)
C45A C44A C43A 122.9(13)
C43A C44A Se2A 117.1(10)
C46A C47A H47A 118.0
C48A C47A H47A 118.0
C48A C47A C46A 124.0(14)
C33B C34B Se2B 120.0(11)
C29B C34B Se2B 116.9(9)
C29B C34B C33B 122.8(13)
C44A C45A H45A 120.0
C46A C45A C44A 120.0(13)
C46A C45A H45A 120.0
O3A C29A C30A 118.4(12)
O3A C29A C34A 121.4(12)
C34A C29A C30A 120.1(11)
C45B C44B Se2B 120.5(11)
C43B C44B Se2B 117.1(10)
C43B C44B C45B 122.2(13)
C73B C74B H74B 120.5
C73B C74B C75B 119.0(17)
C75B C74B H74B 120.5
C5A C6A C1A 117.1(14)
C5A C6A C11A 122.9(14)
C1A C6A C11A 120.0(13)
C15B O2B Np2 141.5(10)
C15A C16A Se1A 119.3(10)
C15A C16A C17A 121.7(14)
C17A C16A Se1A 118.9(11)
C2A C3A H3A 120.4
C4A C3A C2A 119.2(15)
C4A C3A H3A 120.4
C47B C48B C43B 116.3(13)
C47B C48B C53B 122.6(13)
C43B C48B C53B 121.1(12)
C36A C35A C32A 110.6(13)
C36A C35A C37A 109.0(15)
C36A C35A C38A 108.4(15)
C37A C35A C32A 109.6(13)
C38A C35A C32A 111.3(13)
C38A C35A C37A 108.0(15)
C77B C76B H76B 118.9
C77B C76B C75B 122.3(18)
C75B C76B H76B 118.9
C17A C18A C19A 115.9(13)
C17A C18A C21A 120.5(14)
C19A C18A C21A 123.5(14)
C47A C46A C49A 120.1(13)
C45A C46A C47A 117.3(13)
C45A C46A C49A 122.6(13)
C4B C5B H5B 117.2
C6B C5B H5B 117.2
C6B C5B C4B 125.6(15)
C64B O6B Np2 118.5(8)
C61B O6B Np2 131.8(8)
C61B O6B C64B 109.7(11)
C1A O1A Np1 140.4(10)
C72A C73A H73A 121.3
C74A C73A H73A 121.3
C74A C73A C72A 117(2)
C48B C47B H47B 117.5
C48B C47B C46B 124.9(13)
C46B C47B H47B 117.5
C18B C19B H19B 117.8
C18B C19B C20B 124.3(15)
C20B C19B H19B 117.8
O3B C29B C34B 120.1(12)
O3B C29B C30B 121.0(12)
C34B C29B C30B 118.9(11)
O4A C43A C44A 120.7(13)
O4A C43A C48A 121.6(13)
C44A C43A C48A 117.6(12)
C47A C48A C43A 117.6(13)
C47A C48A C53A 122.6(13)
C43A C48A C53A 119.8(12)
C18B C17B H17B 119.8
C18B C17B C16B 120.4(15)
C16B C17B H17B 119.8
C32B C39B C42B 107.6(15)
C32B C39B C40' 107.4(16)
C41B C39B C32B 113.0(17)
C41B C39B C42B 101(2)
C40B C39B C32B 112.4(17)
C40B C39B C42B 108(2)
C40B C39B C41B 114(2)
C42' C39B C32B 111.4(17)
C42' C39B C40' 103(2)
C41' C39B C32B 110.0(19)
C41' C39B C40' 114(2)
C41' C39B C42' 111(2)
H14D C14A H14E 109.5
H14D C14A H14F 109.5
H14E C14A H14F 109.5
C11A C14A H14D 109.5
C11A C14A H14E 109.5
C11A C14A H14F 109.5
C51A C49A C46A 110.0(13)
C51A C49A C50A 108.1(13)
C52A C49A C46A 110.0(12)
C52A C49A C51A 110.3(14)
C52A C49A C50A 106.8(13)
C50A C49A C46A 111.6(13)
C19B C18B C17B 117.5(14)
C19B C18B C21B 121.8(14)
C17B C18B C21B 120.7(14)
O1B C1B C2B 118.4(13)
O1B C1B C6B 122.8(13)
C2B C1B C6B 118.8(13)
C76B C77B H77B 119.8
C76B C77B C72B 120.4(18)
C72B C77B H77B 119.8
C20A C25A C27A 109.6(14)
C20A C25A C26A 112.2(13)
C26A C25A C27A 106.6(14)
C28A C25A C20A 110.9(15)
C28A C25A C27A 109.1(14)
C28A C25A C26A 108.2(15)
C19B C20B C25B 120.8(14)
C19B C20B C15B 118.5(14)
C15B C20B C25B 120.3(13)
O4B C43B C44B 121.2(13)
O4B C43B C48B 120.2(12)
C44B C43B C48B 118.5(13)
O6A C57A H57C 110.6
O6A C57A H57D 110.6
O6A C57A C58A 105.5(13)
H57C C57A H57D 108.8
C58A C57A H57C 110.6
C58A C57A H57D 110.6
C3B C2B Se1B 118.5(11)
C1B C2B Se1B 119.4(10)
C1B C2B C3B 122.1(14)
C17B C16B Se1B 120.2(12)
C17B C16B C15B 123.3(14)
C15B C16B Se1B 116.5(11)
H22D C22A H22E 109.5
H22D C22A H22F 109.5
H22E C22A H22F 109.5
C21A C22A H22D 109.5
C21A C22A H22E 109.5
C21A C22A H22F 109.5
C31B C30B C35B 120.9(13)
C29B C30B C31B 117.1(13)
C29B C30B C35B 122.0(12)
C9A C7A C4A 108.9(15)
C8A C7A C4A 112.7(14)
C8A C7A C9A 108.5(19)
C8A C7A C10A 108.9(19)
C10A C7A C4A 109.0(15)
C10A C7A C9A 108.7(15)
H54D C54A H54E 109.5
H54D C54A H54F 109.5
H54E C54A H54F 109.5
C53A C54A H54D 109.5
C53A C54A H54E 109.5
C53A C54A H54F 109.5
C35A C36A H36D 109.5
C35A C36A H36E 109.5
C35A C36A H36F 109.5
H36D C36A H36E 109.5
H36D C36A H36F 109.5
H36E C36A H36F 109.5
C66A C65A C70A 115(2)
C66A C65A C71A 122(2)
C70A C65A C71A 123(2)
C72A C77A H77A 120.8
C72A C77A C76A 118(2)
C76A C77A H77A 120.8
C7A C9A H9AA 109.5
C7A C9A H9AB 109.5
C7A C9A H9AC 109.5
H9AA C9A H9AB 109.5
H9AA C9A H9AC 109.5
H9AB C9A H9AC 109.5
C77A C72A C73A 120(2)
C77A C72A C78A 120(2)
C78A C72A C73A 121(2)
O5A C64A H64C 110.9
O5A C64A H64D 110.9
O5A C64A C63A 104.3(11)
H64C C64A H64D 108.9
C63A C64A H64C 110.9
C63A C64A H64D 110.9
C3B C4B C5B 116.6(13)
C3B C4B C7B 120.6(15)
C5B C4B C7B 122.7(14)
C32A C33A H33A 118.0
C32A C33A C34A 124.0(14)
C34A C33A H33A 118.0
C5B C6B C1B 117.1(14)
C5B C6B C11B 121.8(14)
C1B C6B C11B 121.1(12)
H9BA C9B H9BB 109.5
H9BA C9B H9BC 109.5
H9BB C9B H9BC 109.5
C7B C9B H9BA 109.5
C7B C9B H9BB 109.5
C7B C9B H9BC 109.5
C45B C46B C47B 117.0(13)
C45B C46B C49B 122.8(13)
C47B C46B C49B 120.1(13)
C48A C53A C55A 109.3(12)
C54A C53A C48A 110.6(12)
C54A C53A C55A 109.9(12)
C54A C53A C56A 109.4(12)
C56A C53A C48A 111.4(11)
C56A C53A C55A 106.2(12)
C15A C20A C25A 122.2(13)
C19A C20A C15A 115.9(14)
C19A C20A C25A 121.9(14)
C46B C49B C51B 110.5(13)
C52B C49B C46B 108.9(13)
C52B C49B C51B 106.7(15)
C50B C49B C46B 110.4(12)
C50B C49B C52B 112.8(16)
C50B C49B C51B 107.4(15)
C18A C21A C24A 107.1(14)
C22A C21A C18A 111.5(13)
C22A C21A C24A 108.0(15)
C23A C21A C18A 111.4(14)
C23A C21A C22A 110.0(15)
C23A C21A C24A 108.7(16)
H13D C13A H13E 109.5
H13D C13A H13F 109.5
H13E C13A H13F 109.5
C11A C13A H13D 109.5
C11A C13A H13E 109.5
C11A C13A H13F 109.5
C64A C63A H63C 111.3
C64A C63A H63D 111.3
C64A C63A C62A 102.2(14)
H63C C63A H63D 109.2
C62A C63A H63C 111.3
C62A C63A H63D 111.3
H54A C54B H54B 109.5
H54A C54B H54C 109.5
H54B C54B H54C 109.5
C53B C54B H54A 109.5
C53B C54B H54B 109.5
C53B C54B H54C 109.5
C35A C37A H37D 109.5
C35A C37A H37E 109.5
C35A C37A H37F 109.5
H37D C37A H37E 109.5
H37D C37A H37F 109.5
H37E C37A H37F 109.5
C25A C27A H27D 109.5
C25A C27A H27E 109.5
C25A C27A H27F 109.5
H27D C27A H27E 109.5
H27D C27A H27F 109.5
H27E C27A H27F 109.5
C49A C51A H51D 109.5
C49A C51A H51E 109.5
C49A C51A H51F 109.5
H51D C51A H51E 109.5
H51D C51A H51F 109.5
H51E C51A H51F 109.5
C2A C1A C6A 116.3(13)
O1A C1A C2A 122.0(14)
O1A C1A C6A 121.7(13)
C25A C26A H26D 109.5
C25A C26A H26E 109.5
C25A C26A H26F 109.5
H26D C26A H26E 109.5
H26D C26A H26F 109.5
H26E C26A H26F 109.5
C29A C34A C33A 116.5(13)
C29A C34A C39A 121.4(12)
C33A C34A C39A 122.0(13)
O5B C57B H57A 110.0
O5B C57B H57B 110.0
O5B C57B C58B 108.3(13)
H57A C57B H57B 108.4
C58B C57B H57A 110.0
C58B C57B H57B 110.0
O6B C64B H64A 110.9
O6B C64B H64B 110.9
O6B C64B C63B 104.1(12)
H64A C64B H64B 108.9
C63B C64B H64A 110.9
C63B C64B H64B 110.9
C77B C72B C78B 121.0(18)
C73B C72B C77B 117.5(18)
C73B C72B C78B 121.5(17)
H28A C28B H28B 109.5
H28A C28B H28C 109.5
H28B C28B H28C 109.5
C25B C28B H28A 109.5
C25B C28B H28B 109.5
C25B C28B H28C 109.5
O5A C61A H61C 110.5
O5A C61A H61D 110.5
O5A C61A C62A 106.3(12)
H61C C61A H61D 108.7
C62A C61A H61C 110.5
C62A C61A H61D 110.5
C21A C24A H24D 109.5
C21A C24A H24E 109.5
C21A C24A H24F 109.5
H24D C24A H24E 109.5
H24D C24A H24F 109.5
H24E C24A H24F 109.5
H12A C12B H12B 109.5
H12A C12B H12C 109.5
H12B C12B H12C 109.5
C11B C12B H12A 109.5
C11B C12B H12B 109.5
C11B C12B H12C 109.5
C9B C7B C4B 107.8(13)
C10B C7B C4B 110.4(13)
C10B C7B C9B 107.9(15)
C8B C7B C4B 112.5(14)
C8B C7B C9B 108.8(15)
C8B C7B C10B 109.2(14)
H56A C56B H56B 109.5
H56A C56B H56C 109.5
H56B C56B H56C 109.5
C53B C56B H56A 109.5
C53B C56B H56B 109.5
C53B C56B H56C 109.5
C49B C52B H52A 109.5
C49B C52B H52B 109.5
C49B C52B H52C 109.5
H52A C52B H52B 109.5
H52A C52B H52C 109.5
H52B C52B H52C 109.5
H24A C24B H24B 109.5
H24A C24B H24C 109.5
H24B C24B H24C 109.5
C21B C24B H24A 109.5
C21B C24B H24B 109.5
C21B C24B H24C 109.5
C65B C70B H70B 120.3
C65B C70B C69B 119(2)
C69B C70B H70B 120.3
H26A C26B H26B 109.5
H26A C26B H26C 109.5
H26B C26B H26C 109.5
C25B C26B H26A 109.5
C25B C26B H26B 109.5
C25B C26B H26C 109.5
C7B C10B H10A 109.5
C7B C10B H10B 109.5
C7B C10B H10C 109.5
H10A C10B H10B 109.5
H10A C10B H10C 109.5
H10B C10B H10C 109.5
C48B C53B C55B 111.9(12)
C54B C53B C48B 108.9(12)
C54B C53B C55B 107.4(13)
C56B C53B C48B 110.2(12)
C56B C53B C54B 110.3(12)
C56B C53B C55B 108.1(13)
C64B C63B H63A 111.2
C64B C63B H63B 111.2
H63A C63B H63B 109.1
C62B C63B C64B 103.0(14)
C62B C63B H63A 111.2
C62B C63B H63B 111.2
C70B C65B C71B 121(2)
C66B C65B C70B 118(2)
C66B C65B C71B 121(2)
C24B C21B C18B 109.2(14)
C24B C21B C23B 108.6(16)
C24B C21B C22B 109.1(15)
C23B C21B C18B 111.0(14)
C22B C21B C18B 111.4(13)
C22B C21B C23B 107.4(14)
O5B C60B H60A 110.6
O5B C60B H60B 110.6
O5B C60B C59B 105.7(13)
H60A C60B H60B 108.7
C59B C60B H60A 110.6
C59B C60B H60B 110.6
C12B C11B C6B 112.2(13)
C12B C11B C13B 106.9(15)
C12B C11B C14B 108.5(16)
C13B C11B C6B 109.8(15)
C13B C11B C14B 108.7(13)
C14B C11B C6B 110.6(14)
C53A C55A H55D 109.5
C53A C55A H55E 109.5
C53A C55A H55F 109.5
H55D C55A H55E 109.5
H55D C55A H55F 109.5
H55E C55A H55F 109.5
C35A C38A H38D 109.5
C35A C38A H38E 109.5
C35A C38A H38F 109.5
H38D C38A H38E 109.5
H38D C38A H38F 109.5
H38E C38A H38F 109.5
C65A C66A H66A 118.5
C67A C66A C65A 123(2)
C67A C66A H66A 118.5
C6A C11A C13A 110.8(14)
C6A C11A C12A 107.0(16)
C14A C11A C6A 114.6(16)
C14A C11A C13A 108.3(16)
C14A C11A C12A 110.0(16)
C13A C11A C12A 105.9(16)
C74B C73B H73B 118.9
C72B C73B C74B 122.1(17)
C72B C73B H73B 118.9
C73A C74A H74A 117.8
C73A C74A C75A 124(3)
C75A C74A H74A 117.8
C21A C23A H23D 109.5
C21A C23A H23E 109.5
C21A C23A H23F 109.5
H23D C23A H23E 109.5
H23D C23A H23F 109.5
H23E C23A H23F 109.5
C74A C75A H75A 120.6
C76A C75A C74A 119(3)
C76A C75A H75A 120.6
C11B C13B H13A 109.5
C11B C13B H13B 109.5
C11B C13B H13C 109.5
H13A C13B H13B 109.5
H13A C13B H13C 109.5
H13B C13B H13C 109.5
C20B C25B C27B 106.3(14)
C28B C25B C20B 112.9(14)
C28B C25B C26B 108.2(16)
C28B C25B C27B 109.1(14)
C26B C25B C20B 112.0(13)
C26B C25B C27B 108.2(15)
C65B C66B H66B 119.4
C67B C66B C65B 121(2)
C67B C66B H66B 119.4
O6A C60A H60C 110.5
O6A C60A H60D 110.5
O6A C60A C59A 106.1(14)
H60C C60A H60D 108.7
C59A C60A H60C 110.5
C59A C60A H60D 110.5
C72A C78A H78D 109.5
C72A C78A H78E 109.5
C72A C78A H78F 109.5
H78D C78A H78E 109.5
H78D C78A H78F 109.5
H78E C78A H78F 109.5
C74B C75B H75B 120.7
C76B C75B C74B 118.7(19)
C76B C75B H75B 120.7
O6B C61B H61A 110.6
O6B C61B H61B 110.6
O6B C61B C62B 105.5(12)
H61A C61B H61B 108.8
C62B C61B H61A 110.6
C62B C61B H61B 110.6
C11A C12A H12D 109.5
C11A C12A H12E 109.5
C11A C12A H12F 109.5
H12D C12A H12E 109.5
H12D C12A H12F 109.5
H12E C12A H12F 109.5
C7B C8B H8BA 109.5
C7B C8B H8BB 109.5
C7B C8B H8BC 109.5
H8BA C8B H8BB 109.5
H8BA C8B H8BC 109.5
H8BB C8B H8BC 109.5
C53A C56A H56D 109.5
C53A C56A H56E 109.5
C53A C56A H56F 109.5
H56D C56A H56E 109.5
H56D C56A H56F 109.5
H56E C56A H56F 109.5
C57A C58A H58C 110.9
C57A C58A H58D 110.9
H58C C58A H58D 108.9
C59A C58A C57A 104.2(16)
C59A C58A H58C 110.9
C59A C58A H58D 110.9
C49A C52A H52D 109.5
C49A C52A H52E 109.5
C49A C52A H52F 109.5
H52D C52A H52E 109.5
H52D C52A H52F 109.5
H52E C52A H52F 109.5
C49A C50A H50D 109.5
C49A C50A H50E 109.5
C49A C50A H50F 109.5
H50D C50A H50E 109.5
H50D C50A H50F 109.5
H50E C50A H50F 109.5
C66A C67A H67A 118.3
C66A C67A C68A 123(3)
C68A C67A H67A 118.3
C49B C51B H51A 109.5
C49B C51B H51B 109.5
C49B C51B H51C 109.5
H51A C51B H51B 109.5
H51A C51B H51C 109.5
H51B C51B H51C 109.5
C34A C39A C42A 108.4(14)
C40A C39A C34A 112.4(13)
C40A C39A C42A 106.5(14)
C41A C39A C34A 111.8(14)
C41A C39A C42A 109.6(13)
C41A C39A C40A 108.0(15)
O2B C15B C20B 124.0(14)
O2B C15B C16B 120.6(14)
C16B C15B C20B 115.4(13)
C38B C35B C30B 113.0(11)
C38B C35B C36B 107.8(14)
C37B C35B C30B 109.6(13)
C37B C35B C38B 107.1(14)
C37B C35B C36B 110.0(12)
C36B C35B C30B 109.2(13)
C65B C71B H71D 109.5
C65B C71B H71E 109.5
C65B C71B H71F 109.5
H71D C71B H71E 109.5
H71D C71B H71F 109.5
H71E C71B H71F 109.5
C77A C76A H76A 119.3
C75A C76A C77A 121(3)
C75A C76A H76A 119.3
C67A C68A H68A 121.8
C69A C68A C67A 116(3)
C69A C68A H68A 121.8
C25A C28A H28D 109.5
C25A C28A H28E 109.5
C25A C28A H28F 109.5
H28D C28A H28E 109.5
H28D C28A H28F 109.5
H28E C28A H28F 109.5
C60B C59B H59A 110.2
C60B C59B H59B 110.2
H59A C59B H59B 108.5
C58B C59B C60B 107.8(16)
C58B C59B H59A 110.2
C58B C59B H59B 110.2
C39A C42A H42G 109.5
C39A C42A H42H 109.5
C39A C42A H42I 109.5
H42G C42A H42H 109.5
H42G C42A H42I 109.5
H42H C42A H42I 109.5
C70B C69B H69B 119.2
C68B C69B C70B 122(3)
C68B C69B H69B 119.2
C53B C55B H55A 109.5
C53B C55B H55B 109.5
C53B C55B H55C 109.5
H55A C55B H55B 109.5
H55A C55B H55C 109.5
H55B C55B H55C 109.5
C72B C78B H78A 109.5
C72B C78B H78B 109.5
C72B C78B H78C 109.5
H78A C78B H78B 109.5
H78A C78B H78C 109.5
H78B C78B H78C 109.5
C35B C38B H38A 109.5
C35B C38B H38B 109.5
C35B C38B H38C 109.5
H38A C38B H38B 109.5
H38A C38B H38C 109.5
H38B C38B H38C 109.5
C21B C23B H23A 109.5
C21B C23B H23B 109.5
C21B C23B H23C 109.5
H23A C23B H23B 109.5
H23A C23B H23C 109.5
H23B C23B H23C 109.5
C21B C22B H22A 109.5
C21B C22B H22B 109.5
C21B C22B H22C 109.5
H22A C22B H22B 109.5
H22A C22B H22C 109.5
H22B C22B H22C 109.5
C7A C8A H8AA 109.5
C7A C8A H8AB 109.5
C7A C8A H8AC 109.5
H8AA C8A H8AB 109.5
H8AA C8A H8AC 109.5
H8AB C8A H8AC 109.5
C25B C27B H27A 109.5
C25B C27B H27B 109.5
C25B C27B H27C 109.5
H27A C27B H27B 109.5
H27A C27B H27C 109.5
H27B C27B H27C 109.5
C65A C70A H70A 119.6
C69A C70A C65A 121(2)
C69A C70A H70A 119.6
C11B C14B H14A 109.5
C11B C14B H14B 109.5
C11B C14B H14C 109.5
H14A C14B H14B 109.5
H14A C14B H14C 109.5
H14B C14B H14C 109.5
C35B C37B H37A 109.5
C35B C37B H37B 109.5
C35B C37B H37C 109.5
H37A C37B H37B 109.5
H37A C37B H37C 109.5
H37B C37B H37C 109.5
C60A C59A H59C 110.1
C60A C59A H59D 110.1
C58A C59A C60A 108.1(17)
C58A C59A H59C 110.1
C58A C59A H59D 110.1
H59C C59A H59D 108.4
C49B C50B H50A 109.5
C49B C50B H50B 109.5
C49B C50B H50C 109.5
H50A C50B H50B 109.5
H50A C50B H50C 109.5
H50B C50B H50C 109.5
C7A C10A H10D 109.5
C7A C10A H10E 109.5
C7A C10A H10F 109.5
H10D C10A H10E 109.5
H10D C10A H10F 109.5
H10E C10A H10F 109.5
C35B C36B H36A 109.5
C35B C36B H36B 109.5
C35B C36B H36C 109.5
H36A C36B H36B 109.5
H36A C36B H36C 109.5
H36B C36B H36C 109.5
C69B C68B H68B 121.1
C69B C68B C67B 118(3)
C67B C68B H68B 121.1
C68A C69A C70A 122(3)
C68A C69A H69A 119.1
C70A C69A H69A 119.1
C39A C40A H40G 109.5
C39A C40A H40H 109.5
C39A C40A H40I 109.5
H40G C40A H40H 109.5
H40G C40A H40I 109.5
H40H C40A H40I 109.5
C39A C41A H41G 109.5
C39A C41A H41H 109.5
C39A C41A H41I 109.5
H41G C41A H41H 109.5
H41G C41A H41I 109.5
H41H C41A H41I 109.5
C39B C42B H42A 109.5
C39B C42B H42B 109.5
C39B C42B H42C 109.5
H42A C42B H42B 109.5
H42A C42B H42C 109.5
H42B C42B H42C 109.5
C39B C41B H41A 109.5
C39B C41B H41B 109.5
C39B C41B H41C 109.5
H41A C41B H41B 109.5
H41A C41B H41C 109.5
H41B C41B H41C 109.5
C57B C58B H58A 109.8
C57B C58B H58B 109.8
C59B C58B C57B 109.3(17)
C59B C58B H58A 109.8
C59B C58B H58B 109.8
H58A C58B H58B 108.3
C39B C40B H40A 109.5
C39B C40B H40B 109.5
C39B C40B H40C 109.5
H40A C40B H40B 109.5
H40A C40B H40C 109.5
H40B C40B H40C 109.5
C63B C62B H62A 111.4
C63B C62B H62B 111.4
C61B C62B C63B 101.8(15)
C61B C62B H62A 111.4
C61B C62B H62B 111.4
H62A C62B H62B 109.3
C63A C62A H62C 111.6
C63A C62A H62D 111.6
C61A C62A C63A 100.6(15)
C61A C62A H62C 111.6
C61A C62A H62D 111.6
H62C C62A H62D 109.4
C65A C71A H71A 109.5
C65A C71A H71B 109.5
C65A C71A H71C 109.5
H71A C71A H71B 109.5
H71A C71A H71C 109.5
H71B C71A H71C 109.5
C66B C67B C68B 122(2)
C66B C67B H67B 119.1
C68B C67B H67B 119.1
C39B C40' H40D 109.5
C39B C40' H40E 109.5
C39B C40' H40F 109.5
H40D C40' H40E 109.5
H40D C40' H40F 109.5
H40E C40' H40F 109.5
C39B C42' H42D 109.5
C39B C42' H42E 109.5
C39B C42' H42F 109.5
H42D C42' H42E 109.5
H42D C42' H42F 109.5
H42E C42' H42F 109.5
C39B C41' H41D 109.5
C39B C41' H41E 109.5
C39B C41' H41F 109.5
H41D C41' H41E 109.5
H41D C41' H41F 109.5
H41E C41' H41F 109.5

loop_
_geom_bond_atom_site_label_1
_geom_bond_atom_site_label_2
_geom_bond_distance
Np1 Se1A 3.1289(15)
Np1 Se2A 3.2287(17)
Np1 O4A 2.214(10)
Np1 O2A 2.228(11)
Np1 O3A 2.168(9)
Np1 O6A 2.488(11)
Np1 O5A 2.490(9)
Np1 O1A 2.207(11)
Np2 Se2B 3.2303(16)
Np2 Se1B 3.1154(15)
Np2 O1B 2.223(10)
Np2 O4B 2.199(10)
Np2 O3B 2.167(9)
Np2 O5B 2.510(11)
Np2 O2B 2.215(11)
Np2 O6B 2.490(10)
Se1A C2A 1.926(15)
Se1A C16A 1.919(14)
Se2A C30A 1.925(14)
Se2A C44A 1.928(14)
Se2B C34B 1.938(14)
Se2B C44B 1.934(14)
Se1B C2B 1.910(15)
Se1B C16B 1.921(15)
O4A C43A 1.315(16)
O2A C15A 1.348(17)
O1B C1B 1.347(16)
O4B C43B 1.330(16)
C32A C31A 1.380(19)
C32A C35A 1.554(17)
C32A C33A 1.40(2)
O3B C29B 1.363(14)
O3A C29A 1.358(15)
C15A C16A 1.38(2)
C15A C20A 1.41(2)
C17A H17A 0.9300
C17A C16A 1.415(19)
C17A C18A 1.38(2)
C31A H31A 0.9300
C31A C30A 1.407(18)
C2A C3A 1.390(19)
C2A C1A 1.39(2)
O5B C57B 1.426(18)
O5B C60B 1.478(17)
C4A C5A 1.38(2)
C4A C3A 1.37(2)
C4A C7A 1.56(2)
C33B H33B 0.9300
C33B C32B 1.361(19)
C33B C34B 1.430(18)
C31B H31B 0.9300
C31B C32B 1.40(2)
C31B C30B 1.411(19)
C3B H3B 0.9300
C3B C2B 1.419(19)
C3B C4B 1.38(2)
C30A C29A 1.40(2)
O6A C57A 1.481(16)
O6A C60A 1.44(2)
C5A H5A 0.9300
C5A C6A 1.39(2)
O5A C64A 1.470(15)
O5A C61A 1.454(17)
C19A H19A 0.9300
C19A C18A 1.39(2)
C19A C20A 1.408(19)
C45B H45B 0.9300
C45B C44B 1.398(18)
C45B C46B 1.36(2)
C32B C39B 1.545(17)
C44A C45A 1.394(18)
C44A C43A 1.397(19)
C47A H47A 0.9300
C47A C46A 1.40(2)
C47A C48A 1.399(19)
C34B C29B 1.38(2)
C45A H45A 0.9300
C45A C46A 1.38(2)
C29A C34A 1.393(19)
C44B C43B 1.386(19)
C74B H74B 0.9300
C74B C73B 1.39(3)
C74B C75B 1.39(2)
C6A C1A 1.45(2)
C6A C11A 1.52(2)
O2B C15B 1.316(17)
C3A H3A 0.9300
C48B C47B 1.389(19)
C48B C43B 1.42(2)
C48B C53B 1.54(2)
C35A C36A 1.49(2)
C35A C37A 1.53(2)
C35A C38A 1.53(2)
C76B H76B 0.9300
C76B C77B 1.36(3)
C76B C75B 1.37(2)
C18A C21A 1.54(2)
C46A C49A 1.536(18)
C5B H5B 0.9300
C5B C4B 1.40(2)
C5B C6B 1.379(19)
O6B C64B 1.471(16)
O6B C61B 1.445(17)
O1A C1A 1.316(17)
C73A H73A 0.9300
C73A C72A 1.45(3)
C73A C74A 1.33(3)
C47B H47B 0.9300
C47B C46B 1.399(19)
C19B H19B 0.9300
C19B C18B 1.37(2)
C19B C20B 1.39(2)
C29B C30B 1.402(19)
C43A C48A 1.42(2)
C48A C53A 1.55(2)
C17B H17B 0.9300
C17B C18B 1.38(2)
C17B C16B 1.38(2)
C39B C42B 1.61(4)
C39B C41B 1.53(4)
C39B C40B 1.44(4)
C39B C40' 1.61(3)
C39B C42' 1.53(4)
C39B C41' 1.45(4)
C14A H14D 0.9600
C14A H14E 0.9600
C14A H14F 0.9600
C14A C11A 1.48(3)
C49A C51A 1.52(2)
C49A C52A 1.50(2)
C49A C50A 1.52(2)
C18B C21B 1.55(2)
C1B C2B 1.39(2)
C1B C6B 1.40(2)
C77B H77B 0.9300
C77B C72B 1.40(2)
C25A C20A 1.53(2)
C25A C27A 1.55(2)
C25A C26A 1.54(2)
C25A C28A 1.52(3)
C20B C25B 1.54(2)
C20B C15B 1.44(2)
C57A H57C 0.9700
C57A H57D 0.9700
C57A C58A 1.53(3)
C16B C15B 1.41(2)
C22A H22D 0.9600
C22A H22E 0.9600
C22A H22F 0.9600
C22A C21A 1.54(2)
C30B C35B 1.55(2)
C7A C9A 1.53(3)
C7A C8A 1.51(3)
C7A C10A 1.52(3)
C54A H54D 0.9600
C54A H54E 0.9600
C54A H54F 0.9600
C54A C53A 1.52(2)
C36A H36D 0.9600
C36A H36E 0.9600
C36A H36F 0.9600
C65A C66A 1.38(3)
C65A C70A 1.41(3)
C65A C71A 1.48(3)
C77A H77A 0.9300
C77A C72A 1.35(3)
C77A C76A 1.48(3)
C9A H9AA 0.9600
C9A H9AB 0.9600
C9A H9AC 0.9600
C72A C78A 1.40(3)
C64A H64C 0.9700
C64A H64D 0.9700
C64A C63A 1.51(2)
C4B C7B 1.55(2)
C33A H33A 0.9300
C33A C34A 1.414(19)
C6B C11B 1.54(2)
C9B H9BA 0.9600
C9B H9BB 0.9600
C9B H9BC 0.9600
C9B C7B 1.54(2)
C46B C49B 1.546(19)
C53A C55A 1.554(19)
C53A C56A 1.53(2)
C49B C52B 1.54(2)
C49B C51B 1.55(2)
C49B C50B 1.50(2)
C21A C24A 1.55(2)
C21A C23A 1.51(3)
C13A H13D 0.9600
C13A H13E 0.9600
C13A H13F 0.9600
C13A C11A 1.55(2)
C63A H63C 0.9700
C63A H63D 0.9700
C63A C62A 1.58(3)
C54B H54A 0.9600
C54B H54B 0.9600
C54B H54C 0.9600
C54B C53B 1.541(19)
C37A H37D 0.9600
C37A H37E 0.9600
C37A H37F 0.9600
C27A H27D 0.9600
C27A H27E 0.9600
C27A H27F 0.9600
C51A H51D 0.9600
C51A H51E 0.9600
C51A H51F 0.9600
C26A H26D 0.9600
C26A H26E 0.9600
C26A H26F 0.9600
C34A C39A 1.52(2)
C57B H57A 0.9700
C57B H57B 0.9700
C57B C58B 1.46(2)
C64B H64A 0.9700
C64B H64B 0.9700
C64B C63B 1.52(2)
C72B C73B 1.37(2)
C72B C78B 1.44(3)
C28B H28A 0.9600
C28B H28B 0.9600
C28B H28C 0.9600
C28B C25B 1.52(2)
C61A H61C 0.9700
C61A H61D 0.9700
C61A C62A 1.50(2)
C24A H24D 0.9600
C24A H24E 0.9600
C24A H24F 0.9600
C12B H12A 0.9600
C12B H12B 0.9600
C12B H12C 0.9600
C12B C11B 1.53(2)
C7B C10B 1.54(2)
C7B C8B 1.49(2)
C56B H56A 0.9600
C56B H56B 0.9600
C56B H56C 0.9600
C56B C53B 1.53(2)
C52B H52A 0.9600
C52B H52B 0.9600
C52B H52C 0.9600
C24B H24A 0.9600
C24B H24B 0.9600
C24B H24C 0.9600
C24B C21B 1.51(2)
C70B H70B 0.9300
C70B C65B 1.38(3)
C70B C69B 1.40(3)
C26B H26A 0.9600
C26B H26B 0.9600
C26B H26C 0.9600
C26B C25B 1.53(2)
C10B H10A 0.9600
C10B H10B 0.9600
C10B H10C 0.9600
C53B C55B 1.54(2)
C63B H63A 0.9700
C63B H63B 0.9700
C63B C62B 1.51(3)
C65B C66B 1.36(2)
C65B C71B 1.47(3)
C21B C23B 1.53(2)
C21B C22B 1.53(2)
C60B H60A 0.9700
C60B H60B 0.9700
C60B C59B 1.51(3)
C11B C13B 1.53(2)
C11B C14B 1.54(2)
C55A H55D 0.9600
C55A H55E 0.9600
C55A H55F 0.9600
C38A H38D 0.9600
C38A H38E 0.9600
C38A H38F 0.9600
C66A H66A 0.9300
C66A C67A 1.33(3)
C11A C12A 1.56(2)
C73B H73B 0.9300
C74A H74A 0.9300
C74A C75A 1.40(3)
C23A H23D 0.9600
C23A H23E 0.9600
C23A H23F 0.9600
C75A H75A 0.9300
C75A C76A 1.28(3)
C13B H13A 0.9600
C13B H13B 0.9600
C13B H13C 0.9600
C25B C27B 1.56(2)
C66B H66B 0.9300
C66B C67B 1.35(3)
C60A H60C 0.9700
C60A H60D 0.9700
C60A C59A 1.48(2)
C78A H78D 0.9600
C78A H78E 0.9600
C78A H78F 0.9600
C75B H75B 0.9300
C61B H61A 0.9700
C61B H61B 0.9700
C61B C62B 1.51(2)
C12A H12D 0.9600
C12A H12E 0.9600
C12A H12F 0.9600
C8B H8BA 0.9600
C8B H8BB 0.9600
C8B H8BC 0.9600
C56A H56D 0.9600
C56A H56E 0.9600
C56A H56F 0.9600
C58A H58C 0.9700
C58A H58D 0.9700
C58A C59A 1.43(3)
C52A H52D 0.9600
C52A H52E 0.9600
C52A H52F 0.9600
C50A H50D 0.9600
C50A H50E 0.9600
C50A H50F 0.9600
C67A H67A 0.9300
C67A C68A 1.37(3)
C51B H51A 0.9600
C51B H51B 0.9600
C51B H51C 0.9600
C39A C42A 1.57(2)
C39A C40A 1.52(2)
C39A C41A 1.50(2)
C35B C38B 1.52(2)
C35B C37B 1.51(2)
C35B C36B 1.54(2)
C71B H71D 0.9600
C71B H71E 0.9600
C71B H71F 0.9600
C76A H76A 0.9300
C68A H68A 0.9300
C68A C69A 1.35(3)
C28A H28D 0.9600
C28A H28E 0.9600
C28A H28F 0.9600
C59B H59A 0.9700
C59B H59B 0.9700
C59B C58B 1.38(3)
C42A H42G 0.9600
C42A H42H 0.9600
C42A H42I 0.9600
C69B H69B 0.9300
C69B C68B 1.33(4)
C55B H55A 0.9600
C55B H55B 0.9600
C55B H55C 0.9600
C78B H78A 0.9600
C78B H78B 0.9600
C78B H78C 0.9600
C38B H38A 0.9600
C38B H38B 0.9600
C38B H38C 0.9600
C23B H23A 0.9600
C23B H23B 0.9600
C23B H23C 0.9600
C22B H22A 0.9600
C22B H22B 0.9600
C22B H22C 0.9600
C8A H8AA 0.9600
C8A H8AB 0.9600
C8A H8AC 0.9600
C27B H27A 0.9600
C27B H27B 0.9600
C27B H27C 0.9600
C70A H70A 0.9300
C70A C69A 1.40(3)
C14B H14A 0.9600
C14B H14B 0.9600
C14B H14C 0.9600
C37B H37A 0.9600
C37B H37B 0.9600
C37B H37C 0.9600
C59A H59C 0.9700
C59A H59D 0.9700
C50B H50A 0.9600
C50B H50B 0.9600
C50B H50C 0.9600
C10A H10D 0.9600
C10A H10E 0.9600
C10A H10F 0.9600
C36B H36A 0.9600
C36B H36B 0.9600
C36B H36C 0.9600
C68B H68B 0.9300
C68B C67B 1.37(3)
C69A H69A 0.9300
C40A H40G 0.9600
C40A H40H 0.9600
C40A H40I 0.9600
C41A H41G 0.9600
C41A H41H 0.9600
C41A H41I 0.9600
C42B H42A 0.9600
C42B H42B 0.9600
C42B H42C 0.9600
C41B H41A 0.9600
C41B H41B 0.9600
C41B H41C 0.9600
C58B H58A 0.9700
C58B H58B 0.9700
C40B H40A 0.9600
C40B H40B 0.9600
C40B H40C 0.9600
C62B H62A 0.9700
C62B H62B 0.9700
C62A H62C 0.9700
C62A H62D 0.9700
C71A H71A 0.9600
C71A H71B 0.9600
C71A H71C 0.9600
C67B H67B 0.9300
C40' H40D 0.9600
C40' H40E 0.9600
C40' H40F 0.9600
C42' H42D 0.9600
C42' H42E 0.9600
C42' H42F 0.9600
C41' H41D 0.9600
C41' H41E 0.9600
C41' H41F 0.9600

loop_
_twin_individual_id
_twin_individual_mass_fraction_refined
1 0.527(16)
2 0.473(16)
